data_4112013
loop_
_publ_author_name
'Marco W. Bouwkamp'
'Peter H. M. Budzelaar'
'Jeroen Gercama'
'Isabel Del Hierro Morales'
'Jeanette de Wolf'
'Auke Meetsma'
'Sergei I. Troyanov'
'Jan H. Teuben'
'Bart Hessen'

_publ_contact_author_address
;
     Crystal Structure Center,
     Inorganic Solid State Chemistry Laboratory
     Chemical Physics,
     Materials Science Center,
     Groningen University,
     Nijenborgh 4,
     NL-9747 AG Groningen,
     The Netherlands.
;
_publ_contact_author_email A.Meetsma@fwn.rug.nl
_publ_contact_author_fax '+31 50 3634441'
_publ_contact_author_name
;
   Drs. A. Meetsma
;
_publ_contact_author_phone '+31 50 3634368'
_publ_section_title
;
 Naked (C5Me5)2M Cations (M = Sc, Ti, and V) and Their Fluoroarene
 Complexes
;
_journal_name_full 'Journal of the American Chemical Society'
_journal_page_first 14310
_journal_page_last 14319
_journal_paper_doi 10.1021/ja054544i
_journal_volume 127
_journal_year 2005
_chemical_compound_source 'see text'
_chemical_formula_moiety 'C26 H34 F2 Sc, C24 H20 B'
_chemical_formula_sum 'C50 H54 B F2 Sc'
_chemical_formula_weight 748.74
_chemical_name_systematic ' ?'
_space_group_IT_number 14
_symmetry_cell_setting monoclinic
_symmetry_Int_Tables_number 14
_symmetry_space_group_name_Hall '-P 2ybc'
_symmetry_space_group_name_H-M 'P 1 21/c 1'
_atom_sites_solution_hydrogens geom
_atom_sites_solution_primary heavy
_atom_sites_solution_secondary direct
_audit_creation_date '2003-03-05  09:07:55'
_audit_creation_method
;
 PLATON <TABLE ACC> option
 SHELXL97-2 & Manual Editing
;
_cell_angle_alpha 90
_cell_angle_beta 90.399(1)
_cell_angle_gamma 90
_cell_formula_units_Z 8
_cell_length_a 19.286(1)
_cell_length_b 21.404(1)
_cell_length_c 20.393(1)
_cell_measurement_reflns_used 7156
_cell_measurement_temperature 100(1)
_cell_measurement_theta_max 26.89
_cell_measurement_theta_min 2.21
_cell_volume 8418.0(7)
_computing_cell_refinement 'SAINT, Bruker Version 6.02A, 2000'
_computing_data_collection 'SMART, Bruker Version 5.624, 2001'
_computing_data_reduction 'XPREP, Bruker Version 5.1/NT, 2000'
_computing_molecular_graphics
;
 PLUTO (Meetsma, 2003)
 PLATON (Spek, 1994)
;
_computing_publication_material 'PLATON (Spek, 1990)'
_computing_structure_refinement 'SHELXL-97 (Sheldrick, 1997)'
_computing_structure_solution
;
 DIRDIF-99 (Beurskens et al., 1999)
;
_diffrn_ambient_temperature 100(1)
_diffrn_detector_area_resol_mean '4096x4096 / 62x62 (binned 512)'
_diffrn_measured_fraction_theta_full 0.997
_diffrn_measured_fraction_theta_max 0.997
_diffrn_measurement_device_type
;
  Bruker Smart Apex
;
_diffrn_measurement_method 'phi and omega scans'
_diffrn_radiation_detector
;
  CCD area-detector
;
_diffrn_radiation_monochromator 'parallel mounted graphite'
_diffrn_radiation_source 'fine focus sealed Siemens Mo tube '
_diffrn_radiation_type MoK\a
_diffrn_radiation_wavelength 0.71073
_diffrn_reflns_av_R_equivalents 0.0770
_diffrn_reflns_av_sigmaI/netI 0.0854
_diffrn_reflns_limit_h_max 23
_diffrn_reflns_limit_h_min -23
_diffrn_reflns_limit_k_max 26
_diffrn_reflns_limit_k_min -23
_diffrn_reflns_limit_l_max 25
_diffrn_reflns_limit_l_min -25
_diffrn_reflns_number 64817
_diffrn_reflns_reduction_process
;
 Intensity data were corrected for Lorentz and polarization
  effects, decay and absorption and reduced to F~o~^2^
  using SAINT (Bruker, 2000) and SADABS (Sheldrick, 2001)
;
_diffrn_reflns_theta_full 26.02
_diffrn_reflns_theta_max 26.02
_diffrn_reflns_theta_min 2.21
_exptl_absorpt_coefficient_mu 0.216
_exptl_absorpt_correction_T_max 0.962
_exptl_absorpt_correction_T_min 0.880
_exptl_absorpt_correction_type multi-scan
_exptl_absorpt_process_details '(SADABS, Sheldrick, Bruker, 2000))'
_exptl_crystal_colour yellow
_exptl_crystal_density_diffrn 1.181
_exptl_crystal_description block
_exptl_crystal_F_000 3180
_exptl_crystal_size_max 0.29
_exptl_crystal_size_mid 0.22
_exptl_crystal_size_min 0.18
_refine_diff_density_max 0.580
_refine_diff_density_min -0.333
_refine_diff_density_rms 0.071
_refine_ls_extinction_method none
_refine_ls_goodness_of_fit_ref 1.030
_refine_ls_hydrogen_treatment constr
_refine_ls_matrix_type full
_refine_ls_number_parameters 993
_refine_ls_number_reflns 16555
_refine_ls_number_restraints 0
_refine_ls_restrained_S_all 1.030
_refine_ls_R_factor_all 0.1304
_refine_ls_R_factor_gt 0.0707
_refine_ls_shift/su_max 0.001
_refine_ls_shift/su_mean 0.000
_refine_ls_structure_factor_coef Fsqd
_refine_ls_weighting_details 'calc w=1/[\s^2^(Fo^2^)+(0.1102P)^2^+1.50P] where P=(Fo^2^+2Fc^2^)/3'
_refine_ls_weighting_scheme calc
_refine_ls_wR_factor_gt 0.1790
_refine_ls_wR_factor_ref 0.2118
_reflns_number_gt 9429
_reflns_number_total 16555
_reflns_threshold_expression I>2\s(I)
_cod_data_source_file ja054544irom20050708_022457.cif
_cod_data_source_block global
_cod_original_sg_symbol_H-M 'P 21/c'
_cod_database_code 4112013
_vrn_publ_code_void_volume 226.0
_vrn_publ_code_frame_time_sec 10.0
_vrn_publ_code_meas_time_hour 8.1

loop_
_symmetry_equiv_pos_as_xyz
x,y,z
-x,1/2+y,1/2-z
-x,-y,-z
x,1/2-y,1/2+z

loop_
_atom_site_aniso_label
_atom_site_aniso_U_11
_atom_site_aniso_U_22
_atom_site_aniso_U_33
_atom_site_aniso_U_23
_atom_site_aniso_U_13
_atom_site_aniso_U_12
Sc1 0.0282(4) 0.0350(4) 0.0461(4) 0.0026(3) 0.0018(3) 0.0008(3)
F11 0.0576(14) 0.0350(12) 0.0493(13) 0.0066(10) -0.0090(11) -0.0038(10)
F12 0.0460(12) 0.0336(11) 0.0604(14) 0.0074(10) -0.0050(11) -0.0025(9)
C11 0.034(2) 0.049(2) 0.050(2) -0.0106(19) 0.0067(18) -0.0006(17)
C12 0.034(2) 0.048(2) 0.044(2) -0.0020(18) 0.0070(17) 0.0024(17)
C13 0.034(2) 0.055(3) 0.045(2) -0.0016(19) 0.0044(18) -0.0025(18)
C14 0.028(2) 0.054(2) 0.055(2) 0.000(2) 0.0048(18) 0.0043(17)
C15 0.041(2) 0.044(2) 0.068(3) -0.009(2) 0.012(2) 0.0074(19)
C16 0.050(3) 0.069(3) 0.070(3) -0.025(2) 0.000(2) -0.005(2)
C17 0.050(2) 0.067(3) 0.049(2) 0.007(2) 0.002(2) 0.006(2)
C18 0.051(3) 0.068(3) 0.060(3) 0.007(2) 0.003(2) -0.023(2)
C19 0.032(2) 0.090(4) 0.074(3) 0.003(3) 0.003(2) 0.010(2)
C110 0.071(3) 0.046(3) 0.106(4) -0.009(3) 0.020(3) 0.012(2)
C111 0.0294(19) 0.042(2) 0.055(2) 0.0036(19) 0.0047(18) 0.0009(16)
C112 0.033(2) 0.041(2) 0.062(3) 0.000(2) 0.0088(18) 0.0073(17)
C113 0.035(2) 0.075(3) 0.047(2) -0.004(2) 0.0072(18) 0.004(2)
C114 0.035(2) 0.047(2) 0.064(3) 0.014(2) 0.015(2) 0.0081(18)
C115 0.032(2) 0.044(2) 0.069(3) 0.003(2) 0.008(2) -0.0014(17)
C116 0.030(2) 0.065(3) 0.079(3) 0.012(2) 0.000(2) 0.009(2)
C117 0.054(3) 0.053(3) 0.110(4) -0.015(3) 0.011(3) 0.008(2)
C118 0.048(3) 0.136(5) 0.056(3) -0.003(3) 0.009(2) 0.012(3)
C119 0.059(3) 0.057(3) 0.109(4) 0.036(3) 0.029(3) 0.013(2)
C120 0.053(3) 0.058(3) 0.103(4) -0.011(3) 0.016(3) -0.017(2)
C121 0.038(2) 0.041(2) 0.042(2) 0.0070(18) -0.0025(17) -0.0003(17)
C122 0.034(2) 0.052(2) 0.058(3) -0.002(2) 0.0015(19) -0.0052(18)
C123 0.040(2) 0.085(4) 0.059(3) -0.004(3) -0.009(2) -0.002(2)
C124 0.046(3) 0.085(4) 0.059(3) 0.014(3) -0.015(2) 0.012(2)
C125 0.038(2) 0.053(3) 0.064(3) 0.015(2) 0.002(2) 0.0076(19)
C126 0.031(2) 0.047(2) 0.047(2) 0.0066(19) -0.0002(17) -0.0016(17)
Sc2 0.0275(3) 0.0301(4) 0.0349(4) -0.0018(3) -0.0006(3) -0.0003(3)
F21 0.0369(11) 0.0307(11) 0.0531(13) -0.0047(9) -0.0026(10) 0.0004(9)
F22 0.0366(11) 0.0307(10) 0.0450(11) -0.0057(9) -0.0006(9) 0.0013(8)
C21 0.054(2) 0.031(2) 0.057(3) -0.0034(18) 0.011(2) 0.0052(18)
C22 0.049(2) 0.037(2) 0.048(2) 0.0033(18) -0.0109(19) -0.0191(18)
C23 0.0299(19) 0.0271(19) 0.066(3) 0.0100(18) 0.0095(19) 0.0005(15)
C24 0.056(2) 0.0283(19) 0.043(2) 0.0018(16) 0.0067(19) -0.0094(17)
C25 0.036(2) 0.038(2) 0.059(3) 0.0076(19) -0.0089(19) -0.0021(17)
C26 0.111(4) 0.042(3) 0.096(4) -0.014(2) 0.034(3) 0.012(3)
C27 0.066(3) 0.087(4) 0.075(3) 0.005(3) -0.021(3) -0.036(3)
C28 0.048(3) 0.045(3) 0.123(4) 0.023(3) 0.030(3) 0.006(2)
C29 0.108(4) 0.057(3) 0.040(2) 0.000(2) 0.010(2) -0.033(3)
C210 0.052(3) 0.096(4) 0.108(4) 0.046(3) -0.016(3) 0.001(3)
C211 0.037(2) 0.054(2) 0.0333(19) -0.0016(17) 0.0013(16) -0.0042(18)
C212 0.0309(19) 0.047(2) 0.0327(19) 0.0066(16) -0.0041(15) -0.0075(16)
C213 0.036(2) 0.043(2) 0.037(2) 0.0058(16) 0.0004(16) -0.0104(17)
C214 0.0289(19) 0.060(3) 0.0341(19) 0.0082(18) -0.0016(15) -0.0030(18)
C215 0.033(2) 0.063(3) 0.039(2) 0.0010(19) 0.0057(17) 0.0059(18)
C216 0.056(3) 0.065(3) 0.041(2) -0.014(2) 0.002(2) -0.004(2)
C217 0.039(2) 0.050(2) 0.049(2) 0.0118(19) -0.0105(18) -0.0036(18)
C218 0.051(2) 0.050(2) 0.045(2) 0.0111(19) -0.0023(19) -0.0157(19)
C219 0.032(2) 0.087(3) 0.055(3) 0.012(2) -0.0030(19) -0.010(2)
C220 0.052(3) 0.081(3) 0.070(3) -0.003(2) 0.016(2) 0.021(2)
C221 0.034(2) 0.0265(18) 0.044(2) -0.0010(16) 0.0043(16) -0.0086(15)
C222 0.042(2) 0.028(2) 0.062(2) 0.0002(18) 0.0103(19) 0.0000(16)
C223 0.054(3) 0.035(2) 0.059(3) -0.0055(19) 0.015(2) -0.0020(19)
C224 0.060(3) 0.035(2) 0.051(2) -0.0124(18) 0.011(2) -0.0096(19)
C225 0.043(2) 0.036(2) 0.043(2) 0.0021(17) 0.0046(17) -0.0056(17)
C226 0.040(2) 0.0224(17) 0.041(2) -0.0008(15) 0.0092(17) -0.0037(15)
C31 0.0222(17) 0.0280(18) 0.043(2) 0.0050(15) -0.0032(15) -0.0031(13)
C32 0.0297(18) 0.0290(19) 0.045(2) 0.0030(16) -0.0030(16) -0.0041(14)
C33 0.031(2) 0.029(2) 0.064(3) -0.0033(18) -0.0079(18) 0.0016(15)
C34 0.031(2) 0.034(2) 0.062(3) 0.0132(19) -0.0141(18) -0.0056(16)
C35 0.031(2) 0.048(2) 0.050(2) 0.0160(19) -0.0038(17) -0.0045(17)
C36 0.0256(18) 0.036(2) 0.050(2) 0.0053(17) 0.0033(16) -0.0006(14)
C37 0.0288(18) 0.0294(18) 0.0378(19) 0.0047(15) 0.0046(15) -0.0023(14)
C38 0.0326(19) 0.036(2) 0.046(2) 0.0045(17) 0.0036(17) 0.0006(15)
C39 0.044(2) 0.049(2) 0.038(2) -0.0054(18) 0.0051(17) -0.0113(18)
C310 0.049(2) 0.032(2) 0.054(2) -0.0080(18) 0.018(2) -0.0058(17)
C311 0.049(2) 0.032(2) 0.058(3) 0.0010(19) 0.009(2) 0.0033(17)
C312 0.040(2) 0.0314(19) 0.043(2) 0.0020(16) 0.0063(17) 0.0031(16)
C313 0.041(2) 0.0239(18) 0.040(2) 0.0008(15) 0.0010(16) 0.0056(15)
C314 0.036(2) 0.049(2) 0.041(2) -0.0072(17) -0.0020(17) 0.0023(17)
C315 0.037(2) 0.059(3) 0.064(3) -0.013(2) -0.006(2) 0.0097(19)
C316 0.050(3) 0.047(2) 0.059(3) -0.007(2) -0.023(2) 0.0120(19)
C317 0.073(3) 0.043(2) 0.042(2) 0.0000(18) -0.005(2) 0.009(2)
C318 0.048(2) 0.035(2) 0.044(2) 0.0013(17) 0.0042(19) 0.0052(17)
C319 0.040(2) 0.0216(17) 0.041(2) -0.0023(15) 0.0110(16) -0.0006(14)
C320 0.056(2) 0.032(2) 0.054(2) -0.0021(18) 0.018(2) 0.0007(18)
C321 0.088(4) 0.026(2) 0.061(3) -0.0005(18) 0.027(2) -0.014(2)
C322 0.062(3) 0.045(3) 0.074(3) -0.020(2) 0.035(2) -0.025(2)
C323 0.044(2) 0.038(2) 0.064(3) -0.021(2) 0.014(2) -0.0118(17)
C324 0.037(2) 0.0300(19) 0.051(2) -0.0101(16) 0.0074(17) -0.0041(15)
B3 0.030(2) 0.028(2) 0.037(2) 0.0022(17) 0.0048(17) 0.0032(16)
C41 0.035(2) 0.035(2) 0.050(2) 0.0033(17) -0.0002(17) 0.0061(16)
C42 0.038(2) 0.042(2) 0.058(2) -0.0080(19) -0.0004(19) 0.0011(17)
C43 0.046(2) 0.062(3) 0.056(3) -0.018(2) -0.005(2) 0.013(2)
C44 0.048(2) 0.046(2) 0.067(3) -0.021(2) -0.004(2) 0.002(2)
C45 0.039(2) 0.050(2) 0.062(3) -0.008(2) -0.0018(19) -0.0013(19)
C46 0.038(2) 0.042(2) 0.061(3) -0.0078(19) 0.0002(19) 0.0087(18)
C47 0.048(2) 0.036(2) 0.064(3) -0.0020(19) 0.000(2) -0.0062(18)
C48 0.045(2) 0.036(2) 0.069(3) -0.0033(19) 0.003(2) -0.0079(17)
C49 0.098(4) 0.059(3) 0.070(3) -0.008(2) 0.021(3) -0.036(3)
C410 0.274(10) 0.109(5) 0.085(4) -0.035(4) 0.082(5) -0.113(6)
C411 0.306(12) 0.096(5) 0.105(5) -0.044(4) 0.088(6) -0.106(6)
C412 0.172(6) 0.061(3) 0.078(4) -0.013(3) 0.036(4) -0.055(4)
C413 0.066(3) 0.036(2) 0.058(3) 0.0024(19) 0.005(2) -0.001(2)
C414 0.068(3) 0.045(3) 0.098(4) 0.011(2) 0.013(3) 0.016(2)
C415 0.065(3) 0.055(3) 0.132(5) 0.020(3) 0.015(4) 0.014(2)
C416 0.108(5) 0.055(4) 0.117(5) 0.027(4) -0.030(4) 0.011(3)
C417 0.50(2) 0.072(5) 0.109(6) 0.014(4) -0.084(9) 0.091(8)
C418 0.305(11) 0.058(4) 0.086(5) 0.012(3) -0.023(6) 0.069(5)
C419 0.049(3) 0.036(2) 0.131(5) -0.032(3) 0.028(3) -0.009(2)
C420 0.110(5) 0.084(4) 0.163(6) -0.062(4) 0.094(5) -0.051(4)
C421 0.177(9) 0.140(7) 0.318(14) -0.160(9) 0.202(10) -0.102(8)
C422 0.046(5) 0.213(12) 0.55(3) -0.307(16) 0.051(9) -0.032(6)
C423 0.037(4) 0.091(6) 0.51(2) -0.152(9) -0.038(7) 0.011(4)
C424 0.045(3) 0.043(3) 0.238(8) -0.036(4) -0.042(4) 0.006(2)
B4 0.032(2) 0.034(2) 0.062(3) 0.000(2) 0.001(2) -0.0006(18)

loop_
_atom_site_label
_atom_site_type_symbol
_atom_site_thermal_displace_type
_atom_site_fract_x
_atom_site_fract_y
_atom_site_fract_z
_atom_site_occupancy
_atom_site_U_iso_or_equiv
Sc1 Sc Uani 0.01048(3) 0.57553(3) 0.26153(3) 1.000 0.0364(2)
F11 F Uani -0.05631(11) 0.51342(9) 0.19168(10) 1.000 0.0473(8)
F12 F Uani -0.05230(10) 0.63555(9) 0.18658(10) 1.000 0.0467(7)
C11 C Uani 0.00063(19) 0.60026(18) 0.37867(18) 1.000 0.0443(12)
C12 C Uani -0.01769(18) 0.53706(18) 0.37185(18) 1.000 0.0420(12)
C13 C Uani -0.07965(19) 0.53427(18) 0.33483(18) 1.000 0.0446(14)
C14 C Uani -0.09913(18) 0.59563(19) 0.31793(19) 1.000 0.0456(12)
C15 C Uani -0.0490(2) 0.63708(18) 0.3440(2) 1.000 0.0509(14)
C16 C Uani 0.0561(2) 0.6259(2) 0.4245(2) 1.000 0.0630(17)
C17 C Uani 0.0161(2) 0.4818(2) 0.4062(2) 1.000 0.0553(14)
C18 C Uani -0.1199(2) 0.4749(2) 0.3193(2) 1.000 0.0597(17)
C19 C Uani -0.1665(2) 0.6140(2) 0.2851(2) 1.000 0.0653(18)
C110 C Uani -0.0510(3) 0.70698(19) 0.3377(3) 1.000 0.0742(19)
C111 C Uani 0.13385(18) 0.54643(17) 0.27357(19) 1.000 0.0421(11)
C112 C Uani 0.10662(19) 0.51506(17) 0.2182(2) 1.000 0.0453(14)
C113 C Uani 0.08874(19) 0.5608(2) 0.1692(2) 1.000 0.0523(14)
C114 C Uani 0.10500(19) 0.62007(18) 0.1973(2) 1.000 0.0486(14)
C115 C Uani 0.13222(19) 0.61092(18) 0.2609(2) 1.000 0.0483(14)
C116 C Uani 0.1695(2) 0.5147(2) 0.3306(2) 1.000 0.0580(16)
C117 C Uani 0.1018(2) 0.4447(2) 0.2091(3) 1.000 0.0723(19)
C118 C Uani 0.0676(2) 0.5481(3) 0.1008(2) 1.000 0.080(2)
C119 C Uani 0.0984(2) 0.6829(2) 0.1647(3) 1.000 0.0749(19)
C120 C Uani 0.1660(2) 0.6617(2) 0.3016(3) 1.000 0.0713(19)
C121 C Uani -0.09476(19) 0.54173(17) 0.14210(18) 1.000 0.0403(12)
C122 C Uani -0.13147(19) 0.50655(19) 0.0978(2) 1.000 0.0480(14)
C123 C Uani -0.1663(2) 0.5390(2) 0.0487(2) 1.000 0.0614(18)
C124 C Uani -0.1640(2) 0.6040(3) 0.0465(2) 1.000 0.0634(19)
C125 C Uani -0.12741(19) 0.6384(2) 0.0924(2) 1.000 0.0517(16)
C126 C Uani -0.09285(18) 0.60522(18) 0.13938(18) 1.000 0.0417(12)
H16 H Uiso 0.03804 0.62758 0.46931 1.000 0.0947
H16' H Uiso 0.06914 0.66806 0.41045 1.000 0.0947
H16" H Uiso 0.09691 0.59867 0.42346 1.000 0.0947
H17 H Uiso 0.06143 0.49428 0.42371 1.000 0.0831
H17' H Uiso 0.02204 0.44752 0.37484 1.000 0.0831
H17" H Uiso -0.01353 0.46780 0.44223 1.000 0.0831
H18 H Uiso -0.15939 0.47139 0.34914 1.000 0.0895
H18' H Uiso -0.08952 0.43862 0.32490 1.000 0.0895
H18" H Uiso -0.13690 0.47655 0.27394 1.000 0.0895
H19 H Uiso -0.17981 0.58191 0.25312 1.000 0.0977
H19' H Uiso -0.16059 0.65409 0.26260 1.000 0.0977
H19" H Uiso -0.20280 0.61792 0.31821 1.000 0.0977
H110 H Uiso -0.06357 0.71837 0.29264 1.000 0.1108
H110' H Uiso -0.00528 0.72421 0.34854 1.000 0.1108
H110" H Uiso -0.08554 0.72395 0.36794 1.000 0.1108
H116 H Uiso 0.21806 0.50676 0.31963 1.000 0.0876
H116' H Uiso 0.14621 0.47505 0.33997 1.000 0.0876
H116" H Uiso 0.16729 0.54180 0.36930 1.000 0.0876
H117 H Uiso 0.14688 0.42840 0.19546 1.000 0.1080
H117' H Uiso 0.06686 0.43518 0.17541 1.000 0.1080
H117" H Uiso 0.08837 0.42519 0.25062 1.000 0.1080
H118 H Uiso 0.04150 0.58382 0.08352 1.000 0.1200
H118' H Uiso 0.03842 0.51064 0.09935 1.000 0.1200
H118" H Uiso 0.10899 0.54135 0.07401 1.000 0.1200
H119 H Uiso 0.08335 0.71393 0.19695 1.000 0.1122
H119' H Uiso 0.06407 0.68040 0.12909 1.000 0.1122
H119" H Uiso 0.14334 0.69528 0.14678 1.000 0.1122
H120 H Uiso 0.13294 0.69586 0.30816 1.000 0.1070
H120' H Uiso 0.20690 0.67756 0.27870 1.000 0.1070
H120" H Uiso 0.18005 0.64459 0.34422 1.000 0.1070
H122 H Uiso -0.13302 0.46227 0.10048 1.000 0.0575
H123 H Uiso -0.19180 0.51667 0.01630 1.000 0.0737
H124 H Uiso -0.18836 0.62528 0.01249 1.000 0.0763
H125 H Uiso -0.12637 0.68278 0.09129 1.000 0.0619
Sc2 Sc Uani 0.46528(3) 0.01783(3) 0.24240(3) 1.000 0.0308(2)
F21 F Uani 0.53150(10) -0.06557(8) 0.20253(10) 1.000 0.0402(7)
F22 F Uani 0.40721(9) -0.03835(8) 0.15973(9) 1.000 0.0374(6)
C21 C Uani 0.4775(2) 0.13231(17) 0.2324(2) 1.000 0.0473(14)
C22 C Uani 0.5455(2) 0.10776(17) 0.24183(19) 1.000 0.0447(12)
C23 C Uani 0.56080(18) 0.07102(15) 0.1863(2) 1.000 0.0410(13)
C24 C Uani 0.5027(2) 0.07225(16) 0.14402(18) 1.000 0.0424(11)
C25 C Uani 0.45110(19) 0.10914(17) 0.1735(2) 1.000 0.0444(14)
C26 C Uani 0.4465(3) 0.1859(2) 0.2723(3) 1.000 0.083(2)
C27 C Uani 0.5964(3) 0.1273(2) 0.2943(2) 1.000 0.0761(19)
C28 C Uani 0.6307(2) 0.0423(2) 0.1729(3) 1.000 0.0719(19)
C29 C Uani 0.5004(3) 0.0456(2) 0.07562(19) 1.000 0.0683(18)
C210 C Uani 0.3812(2) 0.1233(3) 0.1433(3) 1.000 0.085(2)
C211 C Uani 0.44783(19) 0.02396(18) 0.36074(17) 1.000 0.0414(11)
C212 C Uani 0.47050(17) -0.03731(17) 0.34655(16) 1.000 0.0369(11)
C213 C Uani 0.41738(18) -0.06711(17) 0.30835(17) 1.000 0.0387(12)
C214 C Uani 0.36352(18) -0.02308(18) 0.29949(17) 1.000 0.0410(13)
C215 C Uani 0.38172(19) 0.03312(19) 0.33077(18) 1.000 0.0450(14)
C216 C Uani 0.4843(2) 0.0670(2) 0.40875(19) 1.000 0.0540(16)
C217 C Uani 0.53668(19) -0.06705(18) 0.36885(19) 1.000 0.0461(12)
C218 C Uani 0.4163(2) -0.13453(18) 0.28827(19) 1.000 0.0487(12)
C219 C Uani 0.29487(19) -0.0355(2) 0.2648(2) 1.000 0.0580(16)
C220 C Uani 0.3324(2) 0.0872(2) 0.3402(2) 1.000 0.0676(17)
C221 C Uani 0.50442(18) -0.10341(15) 0.15347(17) 1.000 0.0348(11)
C222 C Uani 0.5419(2) -0.15291(16) 0.12912(19) 1.000 0.0440(12)
C223 C Uani 0.5086(2) -0.18833(17) 0.0814(2) 1.000 0.0493(16)
C224 C Uani 0.4422(2) -0.17601(17) 0.06033(19) 1.000 0.0486(14)
C225 C Uani 0.4058(2) -0.12534(16) 0.08556(17) 1.000 0.0406(12)
C226 C Uani 0.43928(18) -0.08991(15) 0.13189(17) 1.000 0.0344(11)
H26 H Uiso 0.39633 0.18763 0.26474 1.000 0.1241
H26' H Uiso 0.46757 0.22547 0.25871 1.000 0.1241
H26" H Uiso 0.45585 0.17895 0.31906 1.000 0.1241
H27 H Uiso 0.61967 0.09027 0.31210 1.000 0.1141
H27' H Uiso 0.57164 0.14887 0.32948 1.000 0.1141
H27" H Uiso 0.63090 0.15554 0.27538 1.000 0.1141
H28 H Uiso 0.62576 0.00981 0.13937 1.000 0.1082
H28' H Uiso 0.64919 0.02381 0.21336 1.000 0.1082
H28" H Uiso 0.66250 0.07469 0.15734 1.000 0.1082
H29 H Uiso 0.51679 0.07702 0.04441 1.000 0.1026
H29' H Uiso 0.45272 0.03371 0.06449 1.000 0.1026
H29" H Uiso 0.53037 0.00863 0.07350 1.000 0.1026
H210 H Uiso 0.35046 0.14037 0.17694 1.000 0.1280
H210' H Uiso 0.36109 0.08480 0.12547 1.000 0.1280
H210" H Uiso 0.38670 0.15391 0.10802 1.000 0.1280
H216 H Uiso 0.53455 0.06269 0.40388 1.000 0.0812
H216' H Uiso 0.47117 0.05574 0.45358 1.000 0.0812
H216" H Uiso 0.47065 0.11026 0.39989 1.000 0.0812
H217 H Uiso 0.57443 -0.03652 0.36634 1.000 0.0689
H217' H Uiso 0.54718 -0.10281 0.34059 1.000 0.0689
H217" H Uiso 0.53182 -0.08134 0.41425 1.000 0.0689
H218 H Uiso 0.39426 -0.15944 0.32262 1.000 0.0730
H218' H Uiso 0.46396 -0.14918 0.28188 1.000 0.0730
H218" H Uiso 0.39013 -0.13902 0.24720 1.000 0.0730
H219 H Uiso 0.25795 -0.03898 0.29742 1.000 0.0873
H219' H Uiso 0.29799 -0.07449 0.23993 1.000 0.0873
H219" H Uiso 0.28441 -0.00089 0.23487 1.000 0.0873
H220 H Uiso 0.31153 0.09855 0.29788 1.000 0.1017
H220' H Uiso 0.35788 0.12308 0.35797 1.000 0.1017
H220" H Uiso 0.29587 0.07502 0.37078 1.000 0.1017
H222 H Uiso 0.58754 -0.16219 0.14400 1.000 0.0526
H223 H Uiso 0.53273 -0.22252 0.06254 1.000 0.0591
H224 H Uiso 0.42095 -0.20220 0.02838 1.000 0.0586
H225 H Uiso 0.36006 -0.11579 0.07132 1.000 0.0486
C31 C Uani 0.72061(16) 0.39389(15) -0.02084(17) 1.000 0.0311(11)
C32 C Uani 0.68419(17) 0.44050(15) 0.01271(17) 1.000 0.0346(11)
C33 C Uani 0.67534(18) 0.50068(16) -0.01290(19) 1.000 0.0414(14)
C34 C Uani 0.70406(18) 0.51628(17) -0.07261(19) 1.000 0.0424(14)
C35 C Uani 0.74063(18) 0.47243(17) -0.10649(19) 1.000 0.0430(12)
C36 C Uani 0.74860(17) 0.41209(16) -0.08058(17) 1.000 0.0372(11)
C37 C Uani 0.75100(17) 0.27067(15) -0.04387(16) 1.000 0.0320(11)
C38 C Uani 0.71545(18) 0.26767(16) -0.10380(17) 1.000 0.0382(11)
C39 C Uani 0.72700(19) 0.22151(18) -0.15010(18) 1.000 0.0436(12)
C310 C Uani 0.7748(2) 0.17513(17) -0.1369(2) 1.000 0.0449(12)
C311 C Uani 0.8102(2) 0.17558(17) -0.0786(2) 1.000 0.0463(14)
C312 C Uani 0.79824(18) 0.22202(15) -0.03327(18) 1.000 0.0381(11)
C313 C Uani 0.79709(18) 0.33205(15) 0.06434(17) 1.000 0.0350(11)
C314 C Uani 0.86533(18) 0.33805(17) 0.04220(18) 1.000 0.0420(12)
C315 C Uani 0.9222(2) 0.34573(19) 0.0837(2) 1.000 0.0534(16)
C316 C Uani 0.9125(2) 0.34772(18) 0.1509(2) 1.000 0.0521(16)
C317 C Uani 0.8462(2) 0.34347(18) 0.1744(2) 1.000 0.0527(14)
C318 C Uani 0.7898(2) 0.33605(16) 0.13232(18) 1.000 0.0423(12)
C319 C Uani 0.66084(18) 0.29729(14) 0.04581(16) 1.000 0.0342(11)
C320 C Uani 0.6635(2) 0.24602(16) 0.08861(18) 1.000 0.0473(12)
C321 C Uani 0.6028(3) 0.21938(18) 0.1136(2) 1.000 0.0582(18)
C322 C Uani 0.5387(2) 0.24250(19) 0.0970(2) 1.000 0.0602(17)
C323 C Uani 0.5345(2) 0.29199(17) 0.0546(2) 1.000 0.0486(14)
C324 C Uani 0.59447(18) 0.31854(16) 0.02934(18) 1.000 0.0393(11)
B3 B Uani 0.7326(2) 0.32423(17) 0.01172(19) 1.000 0.0316(12)
H32 H Uiso 0.66486 0.43094 0.05424 1.000 0.0416
H33 H Uiso 0.64953 0.53086 0.01082 1.000 0.0501
H34 H Uiso 0.69838 0.55718 -0.08992 1.000 0.0509
H35 H Uiso 0.76064 0.48272 -0.14753 1.000 0.0520
H36 H Uiso 0.77430 0.38230 -0.10494 1.000 0.0445
H38 H Uiso 0.68173 0.29881 -0.11322 1.000 0.0460
H39 H Uiso 0.70228 0.22179 -0.19055 1.000 0.0523
H310 H Uiso 0.78300 0.14307 -0.16807 1.000 0.0538
H311 H Uiso 0.84319 0.14376 -0.06933 1.000 0.0557
H312 H Uiso 0.82321 0.22096 0.00703 1.000 0.0458
H314 H Uiso 0.87320 0.33682 -0.00372 1.000 0.0505
H315 H Uiso 0.96750 0.34959 0.06603 1.000 0.0641
H316 H Uiso 0.95084 0.35194 0.18003 1.000 0.0626
H317 H Uiso 0.83870 0.34564 0.22037 1.000 0.0634
H318 H Uiso 0.74464 0.33362 0.15045 1.000 0.0503
H320 H Uiso 0.70720 0.22904 0.10084 1.000 0.0567
H321 H Uiso 0.60603 0.18475 0.14263 1.000 0.0696
H322 H Uiso 0.49785 0.22445 0.11457 1.000 0.0724
H323 H Uiso 0.49045 0.30826 0.04240 1.000 0.0583
H324 H Uiso 0.59012 0.35254 -0.00035 1.000 0.0470
C41 C Uani 0.23258(18) 0.39991(16) 0.46146(18) 1.000 0.0400(12)
C42 C Uani 0.1765(2) 0.43317(17) 0.48623(19) 1.000 0.0460(12)
C43 C Uani 0.1832(2) 0.4913(2) 0.5155(2) 1.000 0.0547(16)
C44 C Uani 0.2482(2) 0.51915(19) 0.5211(2) 1.000 0.0537(14)
C45 C Uani 0.3056(2) 0.48694(18) 0.4989(2) 1.000 0.0503(14)
C46 C Uani 0.2975(2) 0.42846(17) 0.47083(19) 1.000 0.0470(14)
C47 C Uani 0.2523(2) 0.33391(17) 0.3501(2) 1.000 0.0493(14)
C48 C Uani 0.2823(2) 0.38496(18) 0.3197(2) 1.000 0.0500(14)
C49 C Uani 0.3010(3) 0.3870(2) 0.2544(2) 1.000 0.0756(19)
C410 C Uani 0.2906(5) 0.3363(3) 0.2159(3) 1.000 0.156(4)
C411 C Uani 0.2628(5) 0.2824(3) 0.2427(3) 1.000 0.169(5)
C412 C Uani 0.2433(4) 0.2821(3) 0.3081(3) 1.000 0.104(3)
C413 C Uani 0.2711(2) 0.28094(18) 0.4675(2) 1.000 0.0533(16)
C414 C Uani 0.3079(2) 0.2321(2) 0.4437(3) 1.000 0.0703(19)
C415 C Uani 0.3420(3) 0.1888(2) 0.4836(4) 1.000 0.084(2)
C416 C Uani 0.3416(3) 0.1928(3) 0.5465(4) 1.000 0.093(3)
C417 C Uani 0.3053(7) 0.2415(3) 0.5753(4) 1.000 0.227(7)
C418 C Uani 0.2733(5) 0.2856(3) 0.5340(3) 1.000 0.150(4)
C419 C Uani 0.1430(2) 0.31076(19) 0.4252(3) 1.000 0.072(2)
C420 C Uani 0.1131(3) 0.2824(3) 0.4808(3) 1.000 0.119(3)
C421 C Uani 0.0400(5) 0.2685(4) 0.4802(6) 1.000 0.211(6)
C422 C Uani -0.0001(4) 0.2862(7) 0.4197(10) 1.000 0.269(11)
C423 C Uani 0.0308(4) 0.3092(4) 0.3705(8) 1.000 0.213(7)
C424 C Uani 0.1004(3) 0.3225(2) 0.3720(4) 1.000 0.109(3)
B4 B Uani 0.2253(2) 0.33161(19) 0.4256(2) 1.000 0.0427(14)
H42 H Uiso 0.13159 0.41518 0.48292 1.000 0.0552
H43 H Uiso 0.14340 0.51214 0.53167 1.000 0.0659
H44 H Uiso 0.25297 0.55953 0.53997 1.000 0.0646
H45 H Uiso 0.35048 0.50491 0.50280 1.000 0.0603
H46 H Uiso 0.33777 0.40657 0.45727 1.000 0.0564
H48 H Uiso 0.29068 0.42113 0.34559 1.000 0.0601
H49 H Uiso 0.32100 0.42382 0.23668 1.000 0.0906
H410 H Uiso 0.30243 0.33757 0.17079 1.000 0.1866
H411 H Uiso 0.25703 0.24602 0.21652 1.000 0.2026
H412 H Uiso 0.22298 0.24528 0.32539 1.000 0.1240
H414 H Uiso 0.31054 0.22703 0.39751 1.000 0.0841
H415 H Uiso 0.36632 0.15525 0.46367 1.000 0.1009
H416 H Uiso 0.36569 0.16315 0.57280 1.000 0.1120
H417 H Uiso 0.30225 0.24488 0.62160 1.000 0.2748
H418 H Uiso 0.25178 0.32074 0.55377 1.000 0.1797
H420 H Uiso 0.14083 0.27263 0.51814 1.000 0.1422
H421 H Uiso 0.01822 0.24904 0.51642 1.000 0.2528
H422 H Uiso -0.04889 0.28018 0.41815 1.000 0.3229
H423 H Uiso 0.00504 0.31746 0.33158 1.000 0.2563
H424 H Uiso 0.12042 0.34096 0.33424 1.000 0.1304

loop_
_atom_type_symbol
_atom_type_description
_atom_type_scat_dispersion_real
_atom_type_scat_dispersion_imag
_atom_type_scat_source
Sc Sc 0.2519 0.3716 'International Tables Vol C Tables 4.2.6.8 and 6.1.1.4'
F F 0.0171 0.0103 'International Tables Vol C Tables 4.2.6.8 and 6.1.1.4'
B B 0.0013 0.0007 'International Tables Vol C Tables 4.2.6.8 and 6.1.1.4'
H H 0.0000 0.0000 'International Tables Vol C Tables 4.2.6.8 and 6.1.1.4'
C C 0.0033 0.0016 'International Tables Vol C Tables 4.2.6.8 and 6.1.1.4'

loop_
_geom_angle_atom_site_label_1
_geom_angle_atom_site_label_2
_geom_angle_atom_site_label_3
_geom_angle
_geom_angle_publ_flag
F11 Sc1 F12 68.34(7) yes
F11 Sc1 C11 132.18(10) yes
F11 Sc1 C12 104.09(10) yes
F11 Sc1 C13 77.12(10) yes
F11 Sc1 C14 84.96(11) yes
F11 Sc1 C15 118.08(11) yes
F11 Sc1 C111 116.42(10) yes
F11 Sc1 C112 83.91(10) yes
F11 Sc1 C113 78.29(11) yes
F11 Sc1 C114 107.81(11) yes
F11 Sc1 C115 133.95(11) yes
F12 Sc1 C11 118.43(10) yes
F12 Sc1 C12 131.88(10) yes
F12 Sc1 C13 103.30(10) yes
F12 Sc1 C14 76.42(10) yes
F12 Sc1 C15 84.80(11) yes
F12 Sc1 C111 134.44(10) yes
F12 Sc1 C112 116.69(11) yes
F12 Sc1 C113 83.48(11) yes
F12 Sc1 C114 79.60(10) yes
F12 Sc1 C115 108.52(11) yes
C11 Sc1 C12 33.21(13) yes
C11 Sc1 C13 55.07(12) yes
C11 Sc1 C14 55.46(12) yes
C11 Sc1 C15 33.88(13) yes
C11 Sc1 C111 92.21(13) yes
C11 Sc1 C112 122.17(13) yes
C11 Sc1 C113 146.15(13) yes
C11 Sc1 C114 120.00(13) yes
C11 Sc1 C115 91.09(13) yes
C12 Sc1 C13 33.28(12) yes
C12 Sc1 C14 55.46(12) yes
C12 Sc1 C15 55.96(13) yes
C12 Sc1 C111 92.49(12) yes
C12 Sc1 C112 109.14(13) yes
C12 Sc1 C113 143.48(13) yes
C12 Sc1 C114 142.23(13) yes
C12 Sc1 C115 108.89(13) yes
C13 Sc1 C14 33.29(13) yes
C13 Sc1 C15 55.68(13) yes
C13 Sc1 C111 122.17(13) yes
C13 Sc1 C112 124.92(13) yes
C13 Sc1 C113 149.76(14) yes
C13 Sc1 C114 175.01(13) yes
C13 Sc1 C115 142.05(13) yes
C14 Sc1 C15 33.65(13) yes
C14 Sc1 C111 146.17(13) yes
C14 Sc1 C112 157.78(13) yes
C14 Sc1 C113 157.52(13) yes
C14 Sc1 C114 146.23(13) yes
C14 Sc1 C115 140.56(13) yes
C15 Sc1 C111 121.79(13) yes
C15 Sc1 C112 154.75(13) yes
C15 Sc1 C113 154.27(14) yes
C15 Sc1 C114 121.10(13) yes
C15 Sc1 C115 106.91(13) yes
C111 Sc1 C112 33.46(13) yes
C111 Sc1 C113 56.22(13) yes
C111 Sc1 C114 55.28(13) yes
C111 Sc1 C115 33.06(12) yes
C112 Sc1 C113 34.34(13) yes
C112 Sc1 C114 55.94(13) yes
C112 Sc1 C115 55.50(13) yes
C113 Sc1 C114 33.93(13) yes
C113 Sc1 C115 56.10(13) yes
C114 Sc1 C115 33.34(13) yes
C24 Sc2 C215 138.02(13) yes
C25 Sc2 C211 120.94(13) yes
C25 Sc2 C212 154.49(13) yes
C25 Sc2 C213 151.31(12) yes
C25 Sc2 C214 118.46(12) yes
C25 Sc2 C215 104.30(13) yes
C211 Sc2 C212 33.70(12) yes
C211 Sc2 C213 56.05(12) yes
C211 Sc2 C214 55.49(12) yes
C211 Sc2 C215 33.85(12) yes
C212 Sc2 C213 34.16(11) yes
C212 Sc2 C214 55.94(11) yes
C212 Sc2 C215 56.31(12) yes
F21 Sc2 F22 67.62(7) yes
F21 Sc2 C21 132.40(10) yes
F21 Sc2 C22 104.42(10) yes
F21 Sc2 C23 77.24(9) yes
F21 Sc2 C24 85.02(10) yes
F21 Sc2 C25 118.23(11) yes
F21 Sc2 C211 117.57(10) yes
F21 Sc2 C212 85.07(10) yes
F21 Sc2 C213 80.41(10) yes
F21 Sc2 C214 109.44(10) yes
F21 Sc2 C215 136.08(11) yes
F22 Sc2 C21 119.60(11) yes
F22 Sc2 C22 133.73(10) yes
F22 Sc2 C23 104.98(10) yes
F22 Sc2 C24 78.23(10) yes
F22 Sc2 C25 86.87(10) yes
F22 Sc2 C211 131.95(10) yes
F22 Sc2 C212 113.28(10) yes
F22 Sc2 C213 80.45(9) yes
F22 Sc2 C214 77.21(10) yes
F22 Sc2 C215 106.49(10) yes
C21 Sc2 C22 33.52(13) yes
C21 Sc2 C23 55.20(12) yes
C21 Sc2 C24 55.12(13) yes
C21 Sc2 C25 33.06(13) yes
C21 Sc2 C211 92.42(13) yes
C21 Sc2 C212 123.38(13) yes
C21 Sc2 C213 145.00(13) yes
C21 Sc2 C214 118.09(13) yes
C21 Sc2 C215 89.53(13) yes
C22 Sc2 C23 33.31(12) yes
C22 Sc2 C24 55.51(12) yes
C22 Sc2 C25 55.70(13) yes
C22 Sc2 C211 93.06(13) yes
C22 Sc2 C212 111.12(12) yes
C22 Sc2 C213 145.16(12) yes
C22 Sc2 C214 141.68(13) yes
C22 Sc2 C215 108.36(13) yes
C23 Sc2 C24 33.51(13) yes
C23 Sc2 C25 55.77(12) yes
C23 Sc2 C211 122.99(13) yes
C23 Sc2 C212 127.27(12) yes
C23 Sc2 C213 152.65(12) yes
C23 Sc2 C214 173.23(12) yes
C23 Sc2 C215 141.35(13) yes
C24 Sc2 C25 33.72(12) yes
C24 Sc2 C211 146.36(13) yes
C24 Sc2 C212 160.35(12) yes
C24 Sc2 C213 157.54(12) yes
C24 Sc2 C214 143.68(12) yes
C214 Sc2 C215 33.33(13) yes
C213 Sc2 C215 56.05(13) yes
C213 Sc2 C214 33.55(12) yes
Sc1 F11 C121 119.09(19) yes
Sc1 F12 C126 118.82(19) yes
Sc2 F21 C221 119.46(18) yes
Sc2 F22 C226 119.27(18) yes
Sc1 C11 C16 128.2(3) yes
C12 C11 C15 108.4(3) no
Sc1 C11 C15 72.1(2) yes
Sc1 C11 C12 73.6(2) yes
C15 C11 C16 125.0(3) no
C12 C11 C16 125.8(3) no
C11 C12 C17 126.7(3) no
C11 C12 C13 107.8(3) no
Sc1 C12 C11 73.2(2) yes
Sc1 C12 C13 73.5(2) yes
Sc1 C12 C17 125.8(2) yes
C13 C12 C17 125.0(3) no
C12 C13 C18 125.2(3) no
C14 C13 C18 126.4(3) no
C12 C13 C14 108.4(3) no
Sc1 C13 C12 73.2(2) yes
Sc1 C13 C14 72.9(2) yes
Sc1 C13 C18 122.3(3) yes
Sc1 C14 C15 72.4(2) yes
Sc1 C14 C19 125.4(3) yes
Sc1 C14 C13 73.8(2) yes
C13 C14 C15 108.2(3) no
C13 C14 C19 125.4(3) no
C15 C14 C19 126.0(4) no
Sc1 C15 C14 74.0(2) yes
Sc1 C15 C110 119.5(3) yes
C11 C15 C14 107.2(3) no
Sc1 C15 C11 74.0(2) yes
C11 C15 C110 127.6(4) no
C14 C15 C110 125.2(4) no
Sc1 C111 C116 128.6(3) yes
C115 C111 C116 126.4(3) no
C112 C111 C115 108.2(3) no
C112 C111 C116 124.6(3) no
Sc1 C111 C112 71.8(2) yes
Sc1 C111 C115 73.4(2) yes
C111 C112 C117 126.2(4) no
C113 C112 C117 125.1(4) no
Sc1 C112 C117 121.7(3) yes
Sc1 C112 C111 74.7(2) yes
Sc1 C112 C113 73.2(2) yes
C111 C112 C113 108.5(3) no
Sc1 C113 C112 72.5(2) yes
C114 C113 C118 127.0(4) no
C112 C113 C118 126.5(4) no
Sc1 C113 C114 73.2(2) yes
Sc1 C113 C118 125.8(3) yes
C112 C113 C114 106.0(3) no
Sc1 C114 C115 74.2(2) yes
Sc1 C114 C119 121.6(3) yes
C113 C114 C115 109.0(3) no
Sc1 C114 C113 72.9(2) yes
C113 C114 C119 126.8(4) no
C115 C114 C119 124.1(4) no
C111 C115 C120 126.6(4) no
Sc1 C115 C120 128.6(3) yes
C111 C115 C114 108.3(3) no
Sc1 C115 C111 73.6(2) yes
Sc1 C115 C114 72.5(2) yes
C114 C115 C120 124.2(4) no
C11 C16 H16 109.48 no
C11 C16 H16" 109.53 no
H16 C16 H16' 109.40 no
C11 C16 H16' 109.51 no
H16 C16 H16" 109.42 no
H16' C16 H16" 109.49 no
H17 C17 H17" 109.48 no
H17 C17 H17' 109.51 no
H17' C17 H17" 109.35 no
C12 C17 H17" 109.45 no
C12 C17 H17 109.56 no
C12 C17 H17' 109.48 no
C13 C18 H18" 109.47 no
C13 C18 H18' 109.52 no
H18 C18 H18' 109.48 no
C13 C18 H18 109.39 no
H18 C18 H18" 109.40 no
H18' C18 H18" 109.56 no
H19 C19 H19" 109.48 no
C14 C19 H19' 109.46 no
H19' C19 H19" 109.49 no
C14 C19 H19" 109.49 no
H19 C19 H19' 109.44 no
C14 C19 H19 109.46 no
C122 C121 C126 122.4(4) no
F11 C121 C126 116.8(3) yes
F11 C121 C122 120.8(3) yes
C121 C122 C123 116.5(4) no
C122 C123 C124 120.5(4) no
C123 C124 C125 121.8(4) no
C124 C125 C126 116.3(4) no
F12 C126 C121 116.8(3) yes
F12 C126 C125 120.7(3) yes
C121 C126 C125 122.4(4) no
H110" C110 H110 109.45 no
H110' C110 H110" 109.45 no
H110' C110 H110 109.54 no
C15 C110 H110' 109.46 no
C15 C110 H110" 109.41 no
C15 C110 H110 109.52 no
H116" C116 H116 109.48 no
C111 C116 H116 109.48 no
C111 C116 H116' 109.47 no
C111 C116 H116" 109.39 no
H116' C116 H116" 109.44 no
H116' C116 H116 109.56 no
C112 C117 H117' 109.43 no
H117" C117 H117 109.51 no
C112 C117 H117" 109.44 no
C112 C117 H117 109.52 no
H117' C117 H117" 109.40 no
H117' C117 H117 109.53 no
C113 C118 H118 109.52 no
H118' C118 H118" 109.39 no
C113 C118 H118" 109.45 no
C113 C118 H118' 109.52 no
H118" C118 H118 109.43 no
H118' C118 H118 109.52 no
H119' C119 H119 109.41 no
H119' C119 H119" 109.45 no
C114 C119 H119' 109.44 no
C114 C119 H119" 109.52 no
C114 C119 H119 109.49 no
H119" C119 H119 109.51 no
H120" C120 H120 109.51 no
C115 C120 H120" 109.49 no
H120' C120 H120 109.46 no
C115 C120 H120' 109.42 no
C115 C120 H120 109.45 no
H120' C120 H120" 109.49 no
Sc2 C21 C26 131.4(3) yes
Sc2 C21 C22 73.2(2) yes
Sc2 C21 C25 71.5(2) yes
C22 C21 C25 108.4(3) no
C22 C21 C26 124.6(4) no
C25 C21 C26 125.7(4) no
Sc2 C22 C21 73.3(2) yes
Sc2 C22 C23 72.8(2) yes
Sc2 C22 C27 128.2(3) yes
C21 C22 C23 107.1(3) no
C121 C122 H122 121.80 no
C123 C122 H122 121.70 no
C23 C22 C27 125.9(4) no
C21 C22 C27 126.0(4) no
C124 C123 H123 119.78 no
Sc2 C23 C24 72.4(2) yes
C22 C23 C24 108.1(3) no
C22 C23 C28 124.4(4) no
Sc2 C23 C28 124.7(3) yes
C122 C123 H123 119.71 no
Sc2 C23 C22 73.9(2) yes
C24 C23 C28 127.2(4) no
C123 C124 H124 119.09 no
C25 C24 C29 126.2(4) no
Sc2 C24 C25 72.7(2) yes
C125 C124 H124 119.10 no
Sc2 C24 C23 74.1(2) yes
C23 C24 C29 125.3(4) no
Sc2 C24 C29 125.1(3) yes
C23 C24 C25 108.1(3) no
C126 C125 H125 121.82 no
C124 C125 H125 121.84 no
Sc2 C25 C21 75.4(2) yes
Sc2 C25 C24 73.6(2) yes
Sc2 C25 C210 119.7(3) yes
C21 C25 C24 108.2(3) no
C21 C25 C210 126.9(4) no
C24 C25 C210 124.8(4) no
H26' C26 H26" 109.40 no
C21 C26 H26" 109.48 no
C21 C26 H26 109.50 no
C21 C26 H26' 109.45 no
H26 C26 H26' 109.50 no
H26 C26 H26" 109.49 no
C22 C27 H27' 109.41 no
C22 C27 H27 109.47 no
H27 C27 H27" 109.54 no
C22 C27 H27" 109.42 no
H27 C27 H27' 109.53 no
H27' C27 H27" 109.46 no
C23 C28 H28" 109.42 no
C23 C28 H28 109.46 no
C23 C28 H28' 109.42 no
H28 C28 H28" 109.53 no
H28' C28 H28" 109.48 no
H28 C28 H28' 109.52 no
H29' C29 H29" 109.44 no
H29 C29 H29" 109.40 no
C24 C29 H29 109.50 no
C24 C29 H29' 109.53 no
C24 C29 H29" 109.42 no
H29 C29 H29' 109.54 no
Sc2 C211 C216 127.2(3) yes
C212 C211 C215 108.5(3) no
C212 C211 C216 123.7(3) no
C215 C211 C216 127.2(3) no
Sc2 C211 C215 73.3(2) yes
Sc2 C211 C212 72.7(2) yes
Sc2 C212 C217 120.2(2) yes
Sc2 C212 C211 73.6(2) yes
Sc2 C212 C213 73.50(19) yes
C211 C212 C213 107.7(3) no
C211 C212 C217 126.7(3) no
C213 C212 C217 125.6(3) no
Sc2 C213 C212 72.3(2) yes
Sc2 C213 C214 73.4(2) yes
Sc2 C213 C218 124.7(2) yes
C212 C213 C214 107.1(3) no
C214 C213 C218 126.7(3) no
C212 C213 C218 125.8(3) no
Sc2 C214 C215 73.2(2) yes
Sc2 C214 C219 122.6(2) yes
Sc2 C214 C213 73.1(2) yes
C213 C214 C219 125.4(3) no
C215 C214 C219 125.1(3) no
C213 C214 C215 109.4(3) no
Sc2 C215 C211 72.9(2) yes
Sc2 C215 C214 73.4(2) yes
Sc2 C215 C220 127.9(3) yes
C211 C215 C214 107.3(3) no
C211 C215 C220 127.8(3) no
C214 C215 C220 123.9(3) no
F21 C221 C222 120.9(3) yes
C222 C221 C226 122.2(3) no
F21 C221 C226 116.9(3) yes
C221 C222 C223 115.6(3) no
C222 C223 C224 122.7(4) no
C223 C224 C225 120.4(4) no
C224 C225 C226 116.7(3) no
C221 C226 C225 122.4(3) no
F22 C226 C221 116.7(3) yes
F22 C226 C225 120.9(3) yes
C36 C31 B3 123.5(3) yes
C32 C31 B3 121.1(3) yes
C32 C31 C36 115.3(3) no
C31 C32 C33 122.2(3) no
C32 C33 C34 120.2(3) no
C33 C34 C35 119.4(3) no
C34 C35 C36 119.9(3) no
C31 C36 C35 123.0(3) no
C312 C37 B3 123.6(3) yes
C38 C37 C312 114.5(3) no
C38 C37 B3 121.7(3) yes
C37 C38 C39 123.2(3) no
C38 C39 C310 119.4(3) no
H210' C210 H210 109.48 no
H210' C210 H210" 109.55 no
C25 C210 H210' 109.44 no
C25 C210 H210" 109.46 no
C25 C210 H210 109.40 no
H210" C210 H210 109.50 no
H216" C216 H216 109.60 no
C211 C216 H216" 109.45 no
C211 C216 H216' 109.36 no
H216' C216 H216 109.49 no
C211 C216 H216 109.43 no
H216' C216 H216" 109.49 no
C212 C217 H217' 109.47 no
H217" C217 H217 109.48 no
C212 C217 H217 109.47 no
H217' C217 H217" 109.46 no
C212 C217 H217" 109.47 no
H217' C217 H217 109.48 no
C213 C218 H218' 109.43 no
C213 C218 H218" 109.50 no
C213 C218 H218 109.49 no
H218' C218 H218" 109.44 no
H218' C218 H218 109.43 no
H218" C218 H218 109.54 no
H219' C219 H219" 109.57 no
H219' C219 H219 109.53 no
C214 C219 H219 109.37 no
C214 C219 H219' 109.50 no
C214 C219 H219" 109.42 no
H219" C219 H219 109.43 no
H220' C220 H220 109.46 no
H220" C220 H220 109.50 no
C215 C220 H220' 109.44 no
C215 C220 H220" 109.47 no
C215 C220 H220 109.43 no
H220' C220 H220" 109.53 no
C223 C222 H222 122.21 no
C221 C222 H222 122.22 no
C222 C223 H223 118.63 no
C224 C223 H223 118.65 no
C225 C224 H224 119.78 no
C223 C224 H224 119.87 no
C226 C225 H225 121.64 no
C224 C225 H225 121.64 no
C31 C32 H32 118.89 no
C33 C32 H32 118.89 no
C32 C33 H33 119.91 no
C34 C33 H33 119.93 no
C33 C34 H34 120.27 no
C35 C34 H34 120.28 no
C34 C35 H35 120.08 no
C36 C35 H35 120.06 no
C31 C36 H36 118.48 no
C35 C36 H36 118.49 no
C39 C38 H38 118.40 no
C37 C38 H38 118.38 no
C38 C39 H39 120.34 no
C310 C39 H39 120.30 no
C42 C41 C46 115.0(3) no
C42 C41 B4 123.6(3) yes
C46 C41 B4 121.4(3) yes
C41 C42 C43 123.0(4) no
C42 C43 C44 120.1(4) no
C43 C44 C45 118.8(4) no
C44 C45 C46 119.8(4) no
C41 C46 C45 123.2(3) no
C48 C47 B4 125.7(3) yes
C412 C47 B4 120.7(4) yes
C48 C47 C412 113.5(4) no
C47 C48 C49 124.7(4) no
C48 C49 C410 119.7(5) no
C39 C310 C311 119.6(4) no
C310 C311 C312 120.2(3) no
C37 C312 C311 123.0(3) no
C318 C313 B3 124.9(3) yes
C314 C313 B3 120.5(3) yes
C314 C313 C318 114.6(3) no
C313 C314 C315 123.6(3) no
C314 C315 C316 119.6(4) no
C315 C316 C317 118.4(4) no
C316 C317 C318 121.3(4) no
C313 C318 C317 122.4(4) no
C324 C319 B3 123.5(3) yes
C320 C319 B3 120.4(3) yes
C320 C319 C324 115.7(3) no
C319 C320 C321 121.2(4) no
C320 C321 C322 121.1(4) no
C321 C322 C323 119.0(4) no
C322 C323 C324 120.3(4) no
C319 C324 C323 122.7(3) no
C43 C42 H42 118.48 no
C41 C42 H42 118.50 no
C42 C43 H43 119.91 no
C44 C43 H43 120.02 no
C45 C44 H44 120.70 no
C43 C44 H44 120.48 no
C46 C45 H45 120.04 no
C44 C45 H45 120.11 no
C45 C46 H46 118.43 no
C41 C46 H46 118.39 no
C47 C48 H48 117.65 no
C49 C48 H48 117.70 no
C48 C49 H49 120.12 no
C410 C49 H49 120.23 no
C311 C310 H310 120.19 no
C39 C310 H310 120.23 no
C312 C311 H311 119.91 no
C310 C311 H311 119.85 no
C311 C312 H312 118.49 no
C37 C312 H312 118.49 no
C313 C314 H314 118.18 no
C315 C314 H314 118.19 no
C316 C315 H315 120.20 no
C314 C315 H315 120.17 no
C317 C316 H316 120.76 no
C315 C316 H316 120.79 no
C318 C317 H317 119.38 no
C316 C317 H317 119.33 no
C317 C318 H318 118.79 no
C313 C318 H318 118.80 no
C321 C320 H320 119.40 no
C319 C320 H320 119.43 no
C320 C321 H321 119.51 no
C322 C321 H321 119.35 no
C321 C322 H322 120.57 no
C323 C322 H322 120.48 no
C324 C323 H323 119.86 no
C322 C323 H323 119.86 no
C323 C324 H324 118.63 no
C319 C324 H324 118.64 no
C49 C410 C411 119.7(6) no
C410 C411 C412 119.4(6) no
C47 C412 C411 123.1(6) no
C414 C413 C418 113.6(5) no
C414 C413 B4 127.3(4) yes
C418 C413 B4 119.0(4) yes
C413 C414 C415 123.3(6) no
C414 C415 C416 122.1(5) no
C415 C416 C417 118.6(7) no
C416 C417 C418 118.1(7) no
C413 C418 C417 124.0(6) no
C424 C419 B4 121.5(5) yes
C420 C419 B4 120.7(4) yes
C420 C419 C424 117.7(4) no
C419 C420 C421 119.1(7) no
C420 C421 C422 117.0(9) no
C421 C422 C423 120.4(8) no
C422 C423 C424 121.8(13) no
C419 C424 C423 123.8(9) no
C49 C410 H410 120.22 no
C411 C410 H410 120.13 no
C412 C411 H411 120.30 no
C410 C411 H411 120.31 no
C47 C412 H412 118.45 no
C411 C412 H412 118.43 no
C413 C414 H414 118.36 no
C415 C414 H414 118.31 no
C416 C415 H415 118.90 no
C414 C415 H415 118.98 no
C415 C416 H416 120.82 no
C417 C416 H416 120.58 no
C418 C417 H417 121.00 no
C416 C417 H417 120.86 no
C417 C418 H418 117.96 no
C413 C418 H418 118.06 no
C419 C420 H420 120.46 no
C421 C420 H420 120.42 no
C422 C421 H421 121.52 no
C420 C421 H421 121.51 no
C421 C422 H422 119.86 no
C423 C422 H422 119.76 no
C422 C423 H423 119.12 no
C424 C423 H423 119.06 no
C423 C424 H424 118.12 no
C419 C424 H424 118.04 no
C31 B3 C319 111.6(3) yes
C313 B3 C319 113.1(3) yes
C37 B3 C313 110.7(3) yes
C37 B3 C319 103.3(3) yes
C31 B3 C313 105.9(3) yes
C31 B3 C37 112.4(3) yes
C41 B4 C413 108.3(3) yes
C41 B4 C419 108.8(3) yes
C47 B4 C419 108.5(3) yes
C413 B4 C419 109.8(3) yes
C47 B4 C413 109.8(3) yes
C41 B4 C47 111.6(3) yes

loop_
_geom_bond_atom_site_label_1
_geom_bond_atom_site_label_2
_geom_bond_distance
_geom_bond_publ_flag
Sc1 F11 2.330(2) yes
Sc1 F12 2.330(2) yes
Sc1 C11 2.455(4) yes
Sc1 C12 2.460(4) yes
Sc1 C13 2.464(4) yes
Sc1 C14 2.452(4) yes
Sc1 C15 2.430(4) yes
Sc1 C111 2.470(4) yes
Sc1 C112 2.432(4) yes
Sc1 C113 2.442(4) yes
Sc1 C114 2.446(4) yes
Sc1 C115 2.467(4) yes
Sc2 F22 2.3486(19) yes
Sc2 C21 2.470(4) yes
Sc2 C22 2.470(4) yes
Sc2 C23 2.455(4) yes
Sc2 C24 2.434(4) yes
Sc2 C25 2.421(4) yes
Sc2 C211 2.443(4) yes
Sc2 C212 2.431(3) yes
Sc2 C213 2.446(4) yes
Sc2 C214 2.451(4) yes
Sc2 C215 2.448(4) yes
Sc2 F21 2.3437(19) yes
F11 C121 1.389(4) yes
F12 C126 1.396(4) yes
F21 C221 1.387(4) yes
F22 C226 1.388(4) yes
C11 C15 1.424(5) no
C11 C16 1.518(5) no
C11 C12 1.405(5) no
C12 C13 1.410(5) no
C12 C17 1.519(6) no
C13 C14 1.408(6) no
C13 C18 1.521(6) no
C14 C19 1.510(5) no
C14 C15 1.413(5) no
C15 C110 1.502(6) no
C111 C112 1.412(5) no
C111 C116 1.508(6) no
C111 C115 1.405(5) no
C112 C113 1.439(6) no
C112 C117 1.520(6) no
C113 C118 1.476(6) no
C113 C114 1.426(6) no
C114 C115 1.409(6) no
C114 C119 1.505(6) no
C115 C120 1.512(6) no
C16 H16" 0.9797 no
C16 H16' 0.9801 no
C16 H16 0.9809 no
C17 H17' 0.9806 no
C17 H17" 0.9808 no
C17 H17 0.9792 no
C18 H18" 0.9799 no
C18 H18' 0.9790 no
C18 H18 0.9810 no
C19 H19' 0.9801 no
C19 H19 0.9801 no
C19 H19" 0.9796 no
C121 C126 1.361(5) no
C121 C122 1.369(5) no
C122 C123 1.388(6) no
C123 C124 1.393(8) no
C124 C125 1.381(6) no
C125 C126 1.363(5) no
C110 H110' 0.9796 no
C110 H110 0.9795 no
C110 H110" 0.9807 no
C116 H116" 0.9806 no
C116 H116 0.9793 no
C116 H116' 0.9796 no
C117 H117' 0.9804 no
C117 H117" 0.9805 no
C117 H117 0.9789 no
C118 H118' 0.9799 no
C118 H118" 0.9811 no
C118 H118 0.9796 no
C119 H119" 0.9795 no
C119 H119' 0.9808 no
C119 H119 0.9801 no
C120 H120" 0.9796 no
C120 H120' 0.9801 no
C120 H120 0.9799 no
C21 C22 1.425(5) no
C21 C25 1.393(6) no
C21 C26 1.530(6) no
C122 H122 0.9498 no
C22 C23 1.412(5) no
C22 C27 1.506(6) no
C23 C28 1.508(5) no
C123 H123 0.9499 no
C23 C24 1.409(5) no
C24 C25 1.408(5) no
C124 H124 0.9511 no
C24 C29 1.507(5) no
C125 H125 0.9504 no
C25 C210 1.509(6) no
C26 H26" 0.9806 no
C26 H26 0.9794 no
C26 H26' 0.9802 no
C27 H27" 0.9801 no
C27 H27 0.9793 no
C27 H27' 0.9801 no
C28 H28 0.9795 no
C28 H28' 0.9800 no
C28 H28" 0.9799 no
C29 H29 0.9798 no
C29 H29' 0.9793 no
C29 H29" 0.9811 no
C211 C212 1.413(5) no
C211 C215 1.424(5) no
C211 C216 1.514(5) no
C212 C213 1.433(5) no
C212 C217 1.494(5) no
C213 C218 1.500(5) no
C213 C214 1.413(5) no
C214 C215 1.405(5) no
C214 C219 1.520(5) no
C215 C220 1.511(6) no
C221 C222 1.377(5) no
C221 C226 1.359(5) no
C222 C223 1.388(5) no
C223 C224 1.373(5) no
C224 C225 1.392(5) no
C225 C226 1.370(5) no
C31 C32 1.401(5) no
C31 C36 1.392(5) no
C31 B3 1.648(5) yes
C32 C33 1.400(5) no
C33 C34 1.382(5) no
C34 C35 1.365(5) no
C35 C36 1.403(5) no
C37 B3 1.653(5) yes
C37 C312 1.399(5) no
C37 C38 1.399(5) no
C38 C39 1.386(5) no
C39 C310 1.380(5) no
C210 H210" 0.9794 no
C210 H210 0.9804 no
C210 H210' 0.9797 no
C216 H216 0.9792 no
C216 H216" 0.9791 no
C216 H216' 0.9804 no
C217 H217" 0.9802 no
C217 H217' 0.9801 no
C217 H217 0.9799 no
C218 H218" 0.9796 no
C218 H218' 0.9807 no
C218 H218 0.9797 no
C219 H219" 0.9799 no
C219 H219 0.9806 no
C219 H219' 0.9786 no
C220 H220 0.9803 no
C220 H220" 0.9795 no
C220 H220' 0.9799 no
C222 H222 0.9500 no
C223 H223 0.9500 no
C224 H224 0.9503 no
C225 H225 0.9491 no
C32 H32 0.9500 no
C33 H33 0.9499 no
C34 H34 0.9500 no
C35 H35 0.9499 no
C36 H36 0.9500 no
C38 H38 0.9499 no
C39 H39 0.9499 no
C41 C46 1.405(5) no
C41 B4 1.640(5) yes
C41 C42 1.393(5) no
C42 C43 1.386(6) no
C43 C44 1.392(6) no
C44 C45 1.383(6) no
C45 C46 1.385(5) no
C47 C48 1.385(5) no
C47 B4 1.630(6) yes
C47 C412 1.411(7) no
C48 C49 1.383(6) no
C49 C410 1.354(8) no
C310 C311 1.367(6) no
C311 C312 1.378(5) no
C313 C314 1.400(5) no
C313 C318 1.397(5) no
C313 B3 1.646(5) yes
C314 C315 1.390(5) no
C315 C316 1.385(6) no
C316 C317 1.372(5) no
C317 C318 1.390(5) no
C319 C320 1.403(5) no
C319 B3 1.657(5) yes
C319 C324 1.397(5) no
C320 C321 1.401(7) no
C321 C322 1.372(7) no
C322 C323 1.369(6) no
C323 C324 1.391(5) no
C42 H42 0.9498 no
C43 H43 0.9489 no
C44 H44 0.9503 no
C45 H45 0.9500 no
C46 H46 0.9498 no
C48 H48 0.9503 no
C49 H49 0.9499 no
C310 H310 0.9494 no
C311 H311 0.9501 no
C312 H312 0.9499 no
C314 H314 0.9501 no
C315 H315 0.9510 no
C316 H316 0.9496 no
C317 H317 0.9507 no
C318 H318 0.9500 no
C320 H320 0.9496 no
C321 H321 0.9504 no
C322 H322 0.9499 no
C323 H323 0.9497 no
C324 H324 0.9500 no
C410 C411 1.386(10) no
C411 C412 1.388(9) no
C413 C418 1.360(7) no
C413 C414 1.355(6) no
C413 B4 1.636(6) yes
C414 C415 1.395(8) no
C415 C416 1.286(12) no
C416 C417 1.388(11) no
C417 C418 1.405(11) no
C419 C420 1.413(8) no
C419 C424 1.379(9) no
C419 B4 1.649(5) yes
C420 C421 1.441(11) no
C421 C422 1.50(2) no
C422 C423 1.27(2) no
C423 C424 1.372(10) no
C410 H410 0.9497 no
C411 H411 0.9502 no
C412 H412 0.9492 no
C414 H414 0.9499 no
C415 H415 0.9505 no
C416 H416 0.9502 no
C417 H417 0.9492 no
C418 H418 0.9502 no
C420 H420 0.9507 no
C421 H421 0.9486 no
C422 H422 0.9501 no
C423 H423 0.9500 no
C424 H424 0.9499 no

loop_
_geom_contact_atom_site_label_1
_geom_contact_atom_site_label_2
_geom_contact_distance
_geom_contact_site_symmetry_2
_geom_contact_publ_flag
Sc1 C119 3.479(5) . no
Sc2 C219 3.512(4) . no
Sc1 H119 3.5370 . no
Sc1 H120 3.6172 . no
Sc1 H118' 3.6308 . no
Sc2 H219" 3.5135 . no
Sc2 H220 3.6200 . no
F11 H118' 2.6333 . no
F11 H18" 2.4267 . no
F12 H119' 2.7147 . no
F12 H110 2.8061 . no
F12 H19' 2.6396 . no
F21 H28 2.7567 . no
F21 H218' 2.7472 . no
F22 H219' 2.7854 . no
F22 H210' 2.8668 . no
F22 H218" 2.8181 . no
F22 H29' 2.6354 . no
C16 C120 3.382(7) . no
C16 C421 3.517(11) 3_566 no
C17 C116 3.419(6) . no
C19 C126 3.308(5) . no
C19 C121 3.587(5) . no
C23 C321 3.599(5) . no
C26 C220 3.356(7) . no
C27 C216 3.443(6) . no
C29 C221 3.563(5) . no
C29 C226 3.337(6) . no
C32 C324 3.151(5) . no
C33 C123 3.395(5) 1_655 no
C34 C123 3.539(5) 1_655 no
C36 C38 3.191(5) . no
C38 C36 3.191(5) . no
C39 C225 3.546(5) 3_655 no
C42 C420 3.452(7) . no
C46 C48 3.231(6) . no
C46 C418 3.352(7) . no
C48 C46 3.231(6) . no
C48 C116 3.536(6) . no
C16 H120" 2.9342 . no
C16 H17 2.8191 . no
C16 H116" 3.0232 . no
C116 C17 3.419(6) . no
C16 H110' 2.8641 . no
C116 C48 3.536(6) . no
C17 H42 3.0649 . no
C17 H18' 2.7758 . no
C17 H116' 2.8616 . no
C17 H16" 2.9669 . no
C118 C121 3.251(5) . no
C18 H19 2.8950 . no
C18 H43 3.0884 3_566 no
C118 F11 3.124(5) . no
C118 C126 3.424(6) . no
C18 H17' 3.0128 . no
C119 Sc1 3.479(5) . no
C119 C422 3.376(16) 2_555 no
C119 F12 3.113(4) . no
C19 H18" 3.0058 . no
C19 H110 2.9917 . no
C120 C16 3.382(7) . no
C121 C19 3.587(5) . no
C121 C118 3.251(5) . no
C22 H321 2.8642 . no
C123 C33 3.395(5) 1_455 no
C123 C34 3.539(5) 1_455 no
C23 H321 2.7369 . no
C125 C420 3.437(8) 2_555 no
C25 H322 2.8920 . no
C125 C421 3.581(10) 2_555 no
C26 H210 2.8482 . no
C26 H27' 2.7881 . no
C26 H216" 3.0970 . no
C26 H220' 2.7969 . no
C126 C19 3.308(5) . no
C126 C118 3.424(6) . no
C27 H216 2.8924 . no
C27 H28' 2.9481 . no
C27 H38 2.9535 4_555 no
C27 H26" 2.9739 . no
C28 H116 3.0172 2_645 no
C28 H29" 2.8841 . no
C28 H27 3.0276 . no
C28 H48 3.0291 2_645 no
C29 H210' 2.9990 . no
C29 H28 2.8423 . no
C31 H324 2.7030 . no
C31 H38 2.8694 . no
C32 H324 2.6268 . no
C32 H123 2.8950 1_655 no
C33 H123 2.6488 1_655 no
C34 H123 2.6964 1_655 no
C34 H217 2.8186 4_554 no
C35 H123 2.9698 1_655 no
C35 H118" 2.9850 3_665 no
C36 H38 2.8237 . no
C36 H118" 2.9239 3_665 no
C37 H36 2.7331 . no
C37 H119" 3.0245 3_665 no
C37 H314 2.8640 . no
C38 H119" 2.9744 3_665 no
C38 H36 2.7035 . no
C39 H119" 3.0704 3_665 no
C41 H48 2.6612 . no
C41 H418 2.5579 . no
C42 H17 2.8674 . no
C43 H18 2.9131 3_566 no
C43 H17 2.9937 . no
C46 H418 2.9958 . no
C46 H48 2.5613 . no
C47 H424 2.5661 . no
C47 H222 3.0915 2_655 no
C47 H414 2.7230 . no
C48 H46 3.0310 . no
C48 H222 2.8004 2_655 no
C48 H116 2.8864 . no
C110 H19' 2.8371 . no
C210 C417 3.523(10) 4_554 no
C110 H16' 2.8663 . no
C112 H35 2.9469 3_665 no
C113 H35 3.0853 3_665 no
C114 H36 3.0050 3_665 no
C116 H117" 2.9569 . no
C116 H120" 2.8013 . no
C116 H17 2.8628 . no
C116 H48 3.0914 . no
C116 H16" 2.9687 . no
C216 C27 3.443(6) . no
C117 H118' 2.9081 . no
C117 H116' 2.8717 . no
C118 H119' 2.8908 . no
C218 F22 3.337(4) . no
C218 C221 3.310(5) . no
C118 H117' 2.8561 . no
C218 F21 3.198(4) . no
C218 C226 3.361(5) . no
C119 H120 3.0087 . no
C119 H422 2.8424 2_555 no
C219 F22 3.058(4) . no
C119 H36 3.0825 3_665 no
C219 Sc2 3.512(4) . no
C119 H118 2.9012 . no
C120 H16' 2.9143 . no
C220 C26 3.356(7) . no
C120 H116" 2.9142 . no
C120 H119 2.8806 . no
C121 H118 3.0312 . no
C121 H118' 2.7984 . no
C121 H19 2.9339 . no
C221 C29 3.563(5) . no
C221 C218 3.310(5) . no
C123 H220" 3.0971 2_555 no
C224 C323 3.446(5) 3_655 no
C224 C322 3.532(6) 3_655 no
C225 C39 3.546(5) 3_655 no
C126 H19 2.9148 . no
C226 C218 3.361(5) . no
C226 C29 3.337(6) . no
C126 H19' 3.0267 . no
C126 H118 2.8744 . no
C210 H26 2.8468 . no
C210 H29' 2.8624 . no
C312 C314 3.191(5) . no
C314 C312 3.191(5) . no
C216 H220' 2.9022 . no
C216 H26" 3.0617 . no
C216 H217 2.9496 . no
C216 H27' 2.9256 . no
C217 H218' 2.8580 . no
C217 H416 3.0267 3_656 no
C217 H216 2.8677 . no
C218 H217' 2.8166 . no
C218 H219' 2.7925 . no
C318 C320 3.227(5) . no
C219 H218" 2.9022 . no
C219 H220 2.9644 . no
C220 H216" 2.9647 . no
C220 H415 2.9777 . no
C220 H219" 2.9996 . no
C220 H26 2.9216 . no
C320 C318 3.227(5) . no
C221 H29" 2.9449 . no
C321 C23 3.599(5) . no
C221 H218" 3.0252 . no
C221 H218' 2.9077 . no
C322 C224 3.532(6) 3_655 no
C323 C224 3.446(5) 3_655 no
C324 C32 3.151(5) . no
C226 H29" 2.9970 . no
C226 H29' 2.9937 . no
C226 H218" 2.7503 . no
C410 C417 3.330(10) 4_554 no
C411 C417 3.553(11) 4_554 no
C311 H422 2.8790 4_654 no
C311 H44 2.8789 2_645 no
C412 C414 3.209(9) . no
C312 H314 2.9118 . no
C412 C424 3.177(10) . no
C313 H312 2.6985 . no
C313 H320 2.9049 . no
C314 H122 2.9124 1_655 no
C314 H312 2.7290 . no
C414 C412 3.209(9) . no
C315 H421 3.0760 4_654 no
C315 H122 2.7347 1_655 no
C316 H122 2.7976 1_655 no
C417 C210 3.523(10) 4_555 no
C417 C411 3.553(11) 4_555 no
C417 C410 3.330(10) 4_555 no
C317 H122 2.9845 1_655 no
C418 C46 3.352(7) . no
C318 H320 2.8604 . no
C418 C420 3.268(11) . no
C319 H224 2.9810 3_655 no
C319 H32 2.8668 . no
C319 H318 2.7789 . no
C319 H218 3.0374 2_655 no
C420 C125 3.437(8) 2_545 no
C320 H218 2.9395 2_655 no
C320 H318 2.7436 . no
C420 C42 3.452(7) . no
C420 C418 3.268(11) . no
C320 H224 3.0282 3_655 no
C321 H218 2.9020 2_655 no
C421 C16 3.517(11) 3_566 no
C321 H224 2.9513 3_655 no
C421 C125 3.581(10) 2_545 no
C322 H224 2.8134 3_655 no
C322 H218 2.9554 2_655 no
C422 C119 3.376(16) 2_545 no
C323 H218 3.0315 2_655 no
C323 H224 2.7047 3_655 no
C323 H217" 3.0662 2_655 no
C323 H223 3.0912 3_655 no
C424 C412 3.177(10) . no
C324 H224 2.7695 3_655 no
C324 H32 2.8070 . no
C324 H218 3.0618 2_655 no
C410 H417 2.6027 4_554 no
C411 H417 2.6542 4_554 no
C412 H414 2.5224 . no
C412 H424 2.7396 . no
C413 H46 2.9885 . no
C413 H420 2.7288 . no
C414 H412 2.9203 . no
C414 H220' 3.0748 . no
C415 H323 3.0969 4_555 no
C415 H220' 2.9406 . no
C416 H323 2.8726 4_555 no
C416 H410 2.7284 4_555 no
C417 H410 2.5809 4_555 no
C417 H210" 2.8119 4_555 no
C417 H411 3.0445 4_555 no
C418 H210" 2.9482 4_555 no
C418 H420 2.5879 . no
C419 H125 2.7782 2_545 no
C419 H412 2.9207 . no
C419 H42 2.5363 . no
C420 H42 2.8646 . no
C420 H125 2.6036 2_545 no
C421 H16 2.8800 3_566 no
C421 H125 2.8810 2_545 no
C422 H16 3.0145 3_566 no
C422 H119' 2.7610 2_545 no
C423 H17' 2.9668 . no
C424 H42 3.0651 . no
C424 H17' 3.0739 . no
C424 H412 3.0423 . no
H110' H16' 2.2524 . no
H110' C16 2.8641 . no
H110" H420 2.5640 3_566 no
H116' C17 2.8616 . no
H116' H17' 2.5713 . no
H116' H17 2.4079 . no
H116' H117" 2.3822 . no
H116' C117 2.8717 . no
H116" H120" 2.2725 . no
H116" C120 2.9142 . no
H116" H16" 2.1366 . no
H116" C16 3.0232 . no
H116" H17 2.5427 . no
H117' C118 2.8561 . no
H117' H118' 2.3030 . no
H117" C116 2.9569 . no
H117" H116' 2.3822 . no
H117" H424 2.5545 . no
H118' H117' 2.3030 . no
H118' Sc1 3.6308 . no
H118' C117 2.9081 . no
H118' F11 2.6333 . no
H118' C121 2.7984 . no
H118" C36 2.9239 3_665 no
H118" C35 2.9850 3_665 no
H119' H118 2.3067 . no
H119' C422 2.7610 2_555 no
H119' C118 2.8908 . no
H119' F12 2.7147 . no
H119' H422 2.3603 2_555 no
H119" C38 2.9744 3_665 no
H119" C37 3.0245 3_665 no
H119" H36 2.4550 3_665 no
H119" C39 3.0704 3_665 no
H120" H16' 2.5869 . no
H120" C116 2.8013 . no
H120" C16 2.9342 . no
H120" H16" 2.4868 . no
H120" H116" 2.2725 . no
H210' H29' 2.4281 . no
H210' C29 2.9990 . no
H210' F22 2.8668 . no
H210" C417 2.8119 4_554 no
H210" C418 2.9482 4_554 no
H216' H33 2.5006 2_645 no
H16 C422 3.0145 3_566 no
H16 C421 2.8800 3_566 no
H16' H120" 2.5869 . no
H16' H120 2.5010 . no
H16' C110 2.8663 . no
H16' H110' 2.2524 . no
H16' C120 2.9143 . no
H16" C116 2.9687 . no
H16" C17 2.9669 . no
H16" H17 2.3368 . no
H16" H116" 2.1366 . no
H16" H120" 2.4868 . no
H216" C220 2.9647 . no
H216" H27' 2.5646 . no
H216" H220' 2.3474 . no
H216" C26 3.0970 . no
H216" H26" 2.2257 . no
H216" H415 2.5892 . no
H17 H116' 2.4079 . no
H17 H116" 2.5427 . no
H17 C43 2.9937 . no
H17 C116 2.8628 . no
H17 H16" 2.3368 . no
H17 C42 2.8674 . no
H17 C16 2.8191 . no
H17 H42 2.4764 . no
H17' H116' 2.5713 . no
H17' C424 3.0739 . no
H17' H18' 2.3816 . no
H17' C18 3.0128 . no
H17' C423 2.9668 . no
H17" H43 2.5999 3_566 no
H217' C218 2.8166 . no
H217' H218' 2.2288 . no
H18 H43 2.4732 3_566 no
H18 C43 2.9131 3_566 no
H18' H17' 2.3816 . no
H18' C17 2.7758 . no
H18" H19 2.4384 . no
H18" C19 3.0058 . no
H18" F11 2.4267 . no
H217" C323 3.0662 2_645 no
H217" H323 2.5603 2_645 no
H19 C126 2.9148 . no
H19 C18 2.8950 . no
H19 H18" 2.4384 . no
H19 C121 2.9339 . no
H19' C110 2.8371 . no
H19' C126 3.0267 . no
H19' H110 2.3986 . no
H19' F12 2.6396 . no
H218' C217 2.8580 . no
H218' F21 2.7472 . no
H218' H217' 2.2288 . no
H218' C221 2.9077 . no
H218" C221 3.0252 . no
H218" C219 2.9022 . no
H218" F22 2.8181 . no
H218" C226 2.7503 . no
H218" H219' 2.2547 . no
H219' H218" 2.2547 . no
H219' C218 2.7925 . no
H219' H310 2.5904 3_655 no
H219' F22 2.7854 . no
H219" Sc2 3.5135 . no
H219" H220 2.5388 . no
H219" C220 2.9996 . no
H220' C216 2.9022 . no
H220' H415 2.2676 . no
H220' H26 2.4684 . no
H220' H26" 2.3771 . no
H220' C26 2.7969 . no
H220' C414 3.0748 . no
H220' H414 2.5386 . no
H220' H216" 2.3474 . no
H220' C415 2.9406 . no
H220" C123 3.0971 2_545 no
H26 C220 2.9216 . no
H26 H210 2.2338 . no
H26 C210 2.8468 . no
H26 H220' 2.4684 . no
H26" C216 3.0617 . no
H26" H220' 2.3771 . no
H26" C27 2.9739 . no
H26" H27' 2.3324 . no
H26" H216" 2.2257 . no
H27 H28' 2.5334 . no
H27 C28 3.0276 . no
H27 H216 2.5670 . no
H27' H216" 2.5646 . no
H27' H26" 2.3324 . no
H27' C216 2.9256 . no
H27' H216 2.4963 . no
H27' C26 2.7881 . no
H28 H48 2.5074 2_645 no
H28 H29" 2.2705 . no
H28 F21 2.7567 . no
H28 C29 2.8423 . no
H28' C27 2.9481 . no
H28' H27 2.5334 . no
H28' H49 2.4374 2_645 no
H29' C210 2.8624 . no
H29' H210' 2.4281 . no
H29' H45 2.4737 4_554 no
H29' F22 2.6354 . no
H29' C226 2.9937 . no
H29" C221 2.9449 . no
H29" C28 2.8841 . no
H29" H28 2.2705 . no
H29" C226 2.9970 . no
H32 H324 2.4720 . no
H32 C319 2.8668 . no
H32 C324 2.8070 . no
H33 H216' 2.5006 2_655 no
H34 H217 2.5838 4_554 no
H35 C112 2.9469 3_665 no
H35 C113 3.0853 3_665 no
H36 H38 2.5308 . no
H36 C114 3.0050 3_665 no
H36 H119" 2.4550 3_665 no
H36 C38 2.7035 . no
H36 C119 3.0825 3_665 no
H36 C37 2.7331 . no
H38 C27 2.9535 4_554 no
H38 H36 2.5308 . no
H38 C31 2.8694 . no
H38 C36 2.8237 . no
H42 C424 3.0651 . no
H42 H17 2.4764 . no
H42 C420 2.8646 . no
H42 C419 2.5363 . no
H42 C17 3.0649 . no
H43 C18 3.0884 3_566 no
H43 H18 2.4732 3_566 no
H43 H17" 2.5999 3_566 no
H44 H225 2.4710 4_555 no
H44 C311 2.8789 2_655 no
H45 H29' 2.4737 4_555 no
H46 C413 2.9885 . no
H46 H48 2.4658 . no
H46 C48 3.0310 . no
H48 C41 2.6612 . no
H48 H28 2.5074 2_655 no
H48 C46 2.5613 . no
H48 C116 3.0914 . no
H48 H116 2.3645 . no
H48 C28 3.0291 2_655 no
H48 H46 2.4658 . no
H49 H28' 2.4374 2_655 no
H110 F12 2.8061 . no
H110 H19' 2.3986 . no
H110 C19 2.9917 . no
H116 C28 3.0172 2_655 no
H116 H48 2.3645 . no
H116 C48 2.8864 . no
H118 H119' 2.3067 . no
H118 C121 3.0312 . no
H118 C126 2.8744 . no
H118 C119 2.9012 . no
H119 H120 2.4855 . no
H119 C120 2.8806 . no
H119 Sc1 3.5370 . no
H120 C119 3.0087 . no
H120 H119 2.4855 . no
H120 Sc1 3.6172 . no
H120 H16' 2.5010 . no
H122 C315 2.7347 1_455 no
H122 C317 2.9845 1_455 no
H122 C314 2.9124 1_455 no
H122 C316 2.7976 1_455 no
H123 C35 2.9698 1_455 no
H123 C34 2.6964 1_455 no
H123 C33 2.6488 1_455 no
H123 C32 2.8950 1_455 no
H125 C421 2.8810 2_555 no
H125 C419 2.7781 2_555 no
H125 C420 2.6036 2_555 no
H210 C26 2.8482 . no
H210 H26 2.2338 . no
H216 C217 2.8677 . no
H216 H27 2.5670 . no
H216 C27 2.8924 . no
H216 H27' 2.4963 . no
H216 H217 2.3864 . no
H217 C216 2.9496 . no
H217 C34 2.8186 4_555 no
H217 H34 2.5838 4_555 no
H217 H216 2.3864 . no
H218 C321 2.9020 2_645 no
H218 C320 2.9395 2_645 no
H218 C319 3.0374 2_645 no
H218 C324 3.0618 2_645 no
H218 C322 2.9554 2_645 no
H218 C323 3.0315 2_645 no
H220 H219" 2.5388 . no
H220 Sc2 3.6200 . no
H220 C219 2.9644 . no
H222 C47 3.0915 2_645 no
H222 C48 2.8004 2_645 no
H223 C323 3.0912 3_655 no
H224 C323 2.7047 3_655 no
H224 C324 2.7695 3_655 no
H224 C319 2.9810 3_655 no
H224 C320 3.0282 3_655 no
H224 C321 2.9513 3_655 no
H224 C322 2.8134 3_655 no
H225 H44 2.4710 4_554 no
H310 H317 2.5342 4_554 no
H310 H219' 2.5904 3_655 no
H312 C314 2.7290 . no
H312 C313 2.6985 . no
H314 C37 2.8640 . no
H314 C312 2.9118 . no
H315 H421 2.5398 4_654 no
H317 H310 2.5342 4_555 no
H318 C319 2.7789 . no
H318 C320 2.7436 . no
H318 H320 2.5584 . no
H320 C313 2.9049 . no
H320 C318 2.8604 . no
H320 H318 2.5584 . no
H321 C22 2.8642 . no
H321 C23 2.7369 . no
H322 C25 2.8920 . no
H323 C416 2.8726 4_554 no
H323 H416 2.5630 4_554 no
H323 C415 3.0969 4_554 no
H323 H217" 2.5603 2_655 no
H324 H32 2.4720 . no
H324 C31 2.7030 . no
H324 C32 2.6268 . no
H410 C416 2.7284 4_554 no
H410 C417 2.5809 4_554 no
H410 H416 2.3486 4_554 no
H410 H417 2.0299 4_554 no
H411 C417 3.0445 4_554 no
H411 H417 2.1375 4_554 no
H412 C414 2.9203 . no
H412 C419 2.9207 . no
H412 C424 3.0423 . no
H412 H414 2.2656 . no
H414 C47 2.7230 . no
H414 C412 2.5224 . no
H414 H220' 2.5386 . no
H414 H412 2.2656 . no
H415 C220 2.9777 . no
H415 H216" 2.5892 . no
H415 H220' 2.2676 . no
H416 C217 3.0267 3_656 no
H416 H323 2.5630 4_555 no
H416 H410 2.3486 4_555 no
H417 C410 2.6027 4_555 no
H417 C411 2.6542 4_555 no
H417 H410 2.0299 4_555 no
H417 H411 2.1375 4_555 no
H418 C41 2.5579 . no
H418 C46 2.9958 . no
H418 H420 2.4790 . no
H420 C413 2.7288 . no
H420 C418 2.5879 . no
H420 H418 2.4790 . no
H420 H110" 2.5640 3_566 no
H421 C315 3.0760 4_455 no
H421 H315 2.5398 4_455 no
H422 C119 2.8424 2_545 no
H422 H119' 2.3603 2_545 no
H422 C311 2.8790 4_455 no
H424 C47 2.5661 . no
H424 C412 2.7396 . no
H424 H117" 2.5545 . no

loop_
_geom_hbond_atom_site_label_D
_geom_hbond_atom_site_label_H
_geom_hbond_atom_site_label_A
_geom_hbond_distance_DH
_geom_hbond_distance_HA
_geom_hbond_distance_DA
_geom_hbond_angle_DHA
_geom_hbond_publ_flag
C18 H18" F11 0.9800 2.4300 3.000(5) 117.00 yes

loop_
_geom_torsion_atom_site_label_1
_geom_torsion_atom_site_label_2
_geom_torsion_atom_site_label_3
_geom_torsion_atom_site_label_4
_geom_torsion
_geom_torsion_publ_flag
F12 Sc1 F11 C121 2.7(2) no
C11 Sc1 F11 C121 112.1(2) no
C12 Sc1 F11 C121 132.6(2) no
C13 Sc1 F11 C121 112.9(2) no
C14 Sc1 F11 C121 80.1(2) no
C15 Sc1 F11 C121 73.9(2) no
C111 Sc1 F11 C121 -127.4(2) no
C112 Sc1 F11 C121 -119.2(2) no
C113 Sc1 F11 C121 -84.9(2) no
C114 Sc1 F11 C121 -67.9(2) no
C115 Sc1 F11 C121 -92.6(3) no
F11 Sc1 F12 C126 -2.6(2) no
C11 Sc1 F12 C126 -130.0(2) no
C12 Sc1 F12 C126 -92.4(2) no
C13 Sc1 F12 C126 -72.7(2) no
C14 Sc1 F12 C126 -92.5(2) no
C15 Sc1 F12 C126 -125.6(2) no
C111 Sc1 F12 C126 103.7(2) no
C112 Sc1 F12 C126 68.3(2) no
C113 Sc1 F12 C126 77.3(2) no
C114 Sc1 F12 C126 111.4(2) no
C115 Sc1 F12 C126 128.3(2) no
F11 Sc1 C11 C12 38.3(3) no
F11 Sc1 C11 C15 -77.9(2) no
F11 Sc1 C11 C16 161.3(3) no
F12 Sc1 C11 C12 124.0(2) no
F12 Sc1 C11 C15 7.8(2) no
F12 Sc1 C11 C16 -113.1(3) no
C12 Sc1 C11 C15 -116.2(3) no
C12 Sc1 C11 C16 122.9(4) no
C13 Sc1 C11 C12 37.4(2) no
C13 Sc1 C11 C15 -78.8(2) no
C13 Sc1 C11 C16 160.3(4) no
C14 Sc1 C11 C12 78.2(2) no
C14 Sc1 C11 C15 -38.0(2) no
C14 Sc1 C11 C16 -158.9(4) no
C15 Sc1 C11 C12 116.2(3) no
C15 Sc1 C11 C16 -120.9(4) no
C111 Sc1 C11 C12 -91.2(2) no
C111 Sc1 C11 C15 152.6(2) no
C111 Sc1 C11 C16 31.8(3) no
C112 Sc1 C11 C12 -75.3(2) no
C112 Sc1 C11 C15 168.5(2) no
C112 Sc1 C11 C16 47.6(4) no
C113 Sc1 C11 C12 -110.9(3) no
C113 Sc1 C11 C15 132.9(3) no
C113 Sc1 C11 C16 12.0(5) no
C114 Sc1 C11 C12 -141.7(2) no
C114 Sc1 C11 C15 102.1(2) no
C114 Sc1 C11 C16 -18.8(4) no
C115 Sc1 C11 C12 -124.2(2) no
C115 Sc1 C11 C15 119.6(2) no
C115 Sc1 C11 C16 -1.3(3) no
F11 Sc1 C12 C11 -151.7(2) no
F11 Sc1 C12 C13 -36.8(2) no
F11 Sc1 C12 C17 84.8(3) no
F12 Sc1 C12 C11 -78.3(2) no
F12 Sc1 C12 C13 36.6(3) no
F12 Sc1 C12 C17 158.2(3) no
C11 Sc1 C12 C13 115.0(3) no
C11 Sc1 C12 C17 -123.5(4) no
C13 Sc1 C12 C11 -115.0(3) no
C13 Sc1 C12 C17 121.6(4) no
C14 Sc1 C12 C11 -78.1(2) no
C14 Sc1 C12 C13 36.8(2) no
C14 Sc1 C12 C17 158.4(4) no
C15 Sc1 C12 C11 -37.1(2) no
C15 Sc1 C12 C13 77.8(2) no
C15 Sc1 C12 C17 -160.6(4) no
C111 Sc1 C12 C11 90.2(2) no
C111 Sc1 C12 C13 -154.8(2) no
C111 Sc1 C12 C17 -33.2(3) no
C112 Sc1 C12 C11 119.9(2) no
C112 Sc1 C12 C13 -125.1(2) no
C112 Sc1 C12 C17 -3.6(3) no
C113 Sc1 C12 C11 119.0(3) no
C113 Sc1 C12 C13 -126.0(3) no
C113 Sc1 C12 C17 -4.5(4) no
C114 Sc1 C12 C11 61.3(3) no
C114 Sc1 C12 C13 176.2(2) no
C114 Sc1 C12 C17 -62.2(4) no
C115 Sc1 C12 C11 60.9(2) no
C115 Sc1 C12 C13 175.9(2) no
C115 Sc1 C12 C17 -62.6(3) no
F11 Sc1 C13 C12 143.4(2) no
F11 Sc1 C13 C14 -100.6(2) no
F11 Sc1 C13 C18 22.0(3) no
F12 Sc1 C13 C12 -152.9(2) no
F12 Sc1 C13 C14 -36.9(2) no
F12 Sc1 C13 C18 85.8(3) no
C11 Sc1 C13 C12 -37.3(2) no
C11 Sc1 C13 C14 78.7(2) no
C11 Sc1 C13 C18 -158.7(3) no
C12 Sc1 C13 C14 115.9(3) no
C12 Sc1 C13 C18 -121.4(4) no
C14 Sc1 C13 C12 -115.9(3) no
C14 Sc1 C13 C18 122.7(4) no
C15 Sc1 C13 C12 -78.8(2) no
C15 Sc1 C13 C14 37.2(2) no
C15 Sc1 C13 C18 159.8(3) no
C111 Sc1 C13 C12 30.2(3) no
C111 Sc1 C13 C14 146.1(2) no
C111 Sc1 C13 C18 -91.2(3) no
C112 Sc1 C13 C12 70.4(3) no
C112 Sc1 C13 C14 -173.6(2) no
C112 Sc1 C13 C18 -51.0(3) no
C113 Sc1 C13 C12 107.1(3) no
C113 Sc1 C13 C14 -136.9(3) no
C113 Sc1 C13 C18 -14.3(4) no
C115 Sc1 C13 C12 -6.4(3) no
C115 Sc1 C13 C14 109.6(3) no
C115 Sc1 C13 C18 -127.8(3) no
F11 Sc1 C14 C13 74.1(2) no
F11 Sc1 C14 C15 -170.1(2) no
F11 Sc1 C14 C19 -48.1(3) no
F12 Sc1 C14 C13 143.0(2) no
F12 Sc1 C14 C15 -101.2(2) no
F12 Sc1 C14 C19 20.8(3) no
C11 Sc1 C14 C13 -77.4(2) no
C11 Sc1 C14 C15 38.3(2) no
C11 Sc1 C14 C19 160.4(4) no
C12 Sc1 C14 C13 -36.8(2) no
C12 Sc1 C14 C15 78.9(2) no
C12 Sc1 C14 C19 -159.0(4) no
C13 Sc1 C14 C15 115.7(3) no
C13 Sc1 C14 C19 -122.2(4) no
C15 Sc1 C14 C13 -115.7(3) no
C15 Sc1 C14 C19 122.0(4) no
C111 Sc1 C14 C13 -58.0(3) no
C111 Sc1 C14 C15 57.7(3) no
C111 Sc1 C14 C19 179.8(3) no
C112 Sc1 C14 C13 14.0(5) no
C112 Sc1 C14 C15 129.7(4) no
C112 Sc1 C14 C19 -108.3(4) no
C113 Sc1 C14 C13 115.9(4) no
C113 Sc1 C14 C15 -128.4(4) no
C113 Sc1 C14 C19 -6.4(6) no
C114 Sc1 C14 C13 -171.0(2) no
C114 Sc1 C14 C15 -55.3(3) no
C114 Sc1 C14 C19 66.8(4) no
C115 Sc1 C14 C13 -114.2(3) no
C115 Sc1 C14 C15 1.5(3) no
C115 Sc1 C14 C19 123.5(3) no
F11 Sc1 C15 C11 124.8(2) no
F11 Sc1 C15 C14 11.1(3) no
F11 Sc1 C15 C110 -110.6(3) no
F12 Sc1 C15 C11 -173.1(2) no
F12 Sc1 C15 C14 73.2(2) no
F12 Sc1 C15 C110 -48.5(3) no
C11 Sc1 C15 C14 -113.7(3) no
C11 Sc1 C15 C110 124.6(4) no
C12 Sc1 C15 C11 36.4(2) no
C12 Sc1 C15 C14 -77.3(2) no
C12 Sc1 C15 C110 161.0(4) no
C13 Sc1 C15 C11 76.9(2) no
C13 Sc1 C15 C14 -36.8(2) no
C13 Sc1 C15 C110 -158.5(4) no
C14 Sc1 C15 C11 113.7(3) no
C14 Sc1 C15 C110 -121.8(4) no
C111 Sc1 C15 C11 -32.7(3) no
C111 Sc1 C15 C14 -146.4(2) no
C111 Sc1 C15 C110 91.9(4) no
C112 Sc1 C15 C11 -23.3(4) no
C112 Sc1 C15 C14 -137.0(3) no
C112 Sc1 C15 C110 101.3(4) no
C113 Sc1 C15 C11 -110.0(3) no
C113 Sc1 C15 C14 136.4(3) no
C113 Sc1 C15 C110 14.6(5) no
C114 Sc1 C15 C11 -98.6(2) no
C114 Sc1 C15 C14 147.7(2) no
C114 Sc1 C15 C110 26.0(4) no
C115 Sc1 C15 C11 -65.3(2) no
C115 Sc1 C15 C14 -179.0(2) no
C115 Sc1 C15 C110 59.2(4) no
F11 Sc1 C111 C112 14.9(2) no
F11 Sc1 C111 C115 131.1(2) no
F11 Sc1 C111 C116 -105.2(3) no
F12 Sc1 C111 C112 -69.9(2) no
F12 Sc1 C111 C115 46.3(3) no
F12 Sc1 C111 C116 169.9(3) no
C11 Sc1 C111 C112 155.2(2) no
C11 Sc1 C111 C115 -88.6(2) no
C11 Sc1 C111 C116 35.1(3) no
C12 Sc1 C111 C112 122.0(2) no
C12 Sc1 C111 C115 -121.8(2) no
C12 Sc1 C111 C116 1.8(3) no
C13 Sc1 C111 C112 105.9(2) no
C13 Sc1 C111 C115 -137.8(2) no
C13 Sc1 C111 C116 -14.2(4) no
C14 Sc1 C111 C112 139.3(3) no
C14 Sc1 C111 C115 -104.5(3) no
C14 Sc1 C111 C116 19.2(5) no
C15 Sc1 C111 C112 172.8(2) no
C15 Sc1 C111 C115 -71.0(3) no
C15 Sc1 C111 C116 52.6(4) no
C112 Sc1 C111 C115 116.2(3) no
C112 Sc1 C111 C116 -120.1(4) no
C113 Sc1 C111 C112 -37.9(2) no
C113 Sc1 C111 C115 78.3(3) no
C113 Sc1 C111 C116 -158.0(4) no
C114 Sc1 C111 C112 -79.2(2) no
C114 Sc1 C111 C115 37.0(2) no
C114 Sc1 C111 C116 160.7(4) no
C115 Sc1 C111 C112 -116.2(3) no
C115 Sc1 C111 C116 123.7(4) no
F11 Sc1 C112 C111 -166.6(2) no
F11 Sc1 C112 C113 78.1(2) no
F11 Sc1 C112 C117 -43.2(4) no
F12 Sc1 C112 C111 131.4(2) no
F12 Sc1 C112 C113 16.1(2) no
F12 Sc1 C112 C117 -105.2(4) no
C11 Sc1 C112 C111 -29.7(3) no
C11 Sc1 C112 C113 -144.9(2) no
C11 Sc1 C112 C117 93.8(4) no
C12 Sc1 C112 C111 -63.8(2) no
C12 Sc1 C112 C113 -179.0(2) no
C12 Sc1 C112 C117 59.7(4) no
C13 Sc1 C112 C111 -97.0(2) no
C13 Sc1 C112 C113 147.8(2) no
C13 Sc1 C112 C117 26.5(4) no
C14 Sc1 C112 C111 -106.3(4) no
C14 Sc1 C112 C113 138.5(3) no
C14 Sc1 C112 C117 17.2(6) no
C15 Sc1 C112 C111 -14.6(4) no
C15 Sc1 C112 C113 -129.8(3) no
C15 Sc1 C112 C117 108.9(4) no
C111 Sc1 C112 C113 -115.3(3) no
C111 Sc1 C112 C117 123.5(5) no
C113 Sc1 C112 C111 115.3(3) no
C113 Sc1 C112 C117 -121.3(4) no
C114 Sc1 C112 C111 77.1(2) no
C114 Sc1 C112 C113 -38.2(2) no
C114 Sc1 C112 C117 -159.5(4) no
C115 Sc1 C112 C111 36.4(2) no
C115 Sc1 C112 C113 -78.8(2) no
C115 Sc1 C112 C117 159.9(4) no
F11 Sc1 C113 C112 -96.4(2) no
F11 Sc1 C113 C114 150.2(2) no
F11 Sc1 C113 C118 26.3(4) no
F12 Sc1 C113 C112 -165.6(2) no
F12 Sc1 C113 C114 81.1(2) no
F12 Sc1 C113 C118 -42.8(4) no
C11 Sc1 C113 C112 60.8(3) no
C11 Sc1 C113 C114 -52.6(3) no
C11 Sc1 C113 C118 -176.5(4) no
C12 Sc1 C113 C112 1.5(3) no
C12 Sc1 C113 C114 -111.9(3) no
C12 Sc1 C113 C118 124.2(4) no
C13 Sc1 C113 C112 -60.3(3) no
C13 Sc1 C113 C114 -173.7(2) no
C13 Sc1 C113 C118 62.5(5) no
C14 Sc1 C113 C112 -139.0(3) no
C14 Sc1 C113 C114 107.6(4) no
C14 Sc1 C113 C118 -16.3(7) no
C15 Sc1 C113 C112 131.0(3) no
C15 Sc1 C113 C114 17.6(4) no
C15 Sc1 C113 C118 -106.3(5) no
C111 Sc1 C113 C112 36.9(2) no
C111 Sc1 C113 C114 -76.5(2) no
C111 Sc1 C113 C118 159.6(5) no
C112 Sc1 C113 C114 -113.4(3) no
C112 Sc1 C113 C118 122.7(5) no
C114 Sc1 C113 C112 113.4(3) no
C114 Sc1 C113 C118 -123.9(5) no
C115 Sc1 C113 C112 76.9(2) no
C115 Sc1 C113 C114 -36.5(2) no
C115 Sc1 C113 C118 -160.3(5) no
F11 Sc1 C114 C113 -30.7(2) no
F11 Sc1 C114 C115 -146.9(2) no
F11 Sc1 C114 C119 92.5(3) no
F12 Sc1 C114 C113 -93.8(2) no
F12 Sc1 C114 C115 150.0(2) no
F12 Sc1 C114 C119 29.4(3) no
C11 Sc1 C114 C113 149.3(2) no
C11 Sc1 C114 C115 33.1(3) no
C11 Sc1 C114 C119 -87.5(4) no
C12 Sc1 C114 C113 115.6(3) no
C12 Sc1 C114 C115 -0.6(3) no
C12 Sc1 C114 C119 -121.2(4) no
C14 Sc1 C114 C113 -139.0(3) no
C14 Sc1 C114 C115 104.8(3) no
C14 Sc1 C114 C119 -15.9(5) no
C15 Sc1 C114 C113 -171.2(2) no
C15 Sc1 C114 C115 72.6(3) no
C15 Sc1 C114 C119 -48.0(4) no
C111 Sc1 C114 C113 79.5(2) no
C111 Sc1 C114 C115 -36.7(2) no
C111 Sc1 C114 C119 -157.3(4) no
C112 Sc1 C114 C113 38.7(2) no
C112 Sc1 C114 C115 -77.5(2) no
C112 Sc1 C114 C119 161.9(4) no
C113 Sc1 C114 C115 -116.2(3) no
C113 Sc1 C114 C119 123.2(4) no
C115 Sc1 C114 C113 116.2(3) no
C115 Sc1 C114 C119 -120.6(4) no
F11 Sc1 C115 C111 -69.6(3) no
F11 Sc1 C115 C114 46.2(3) no
F11 Sc1 C115 C120 166.3(3) no
F12 Sc1 C115 C111 -147.0(2) no
F12 Sc1 C115 C114 -31.2(2) no
F12 Sc1 C115 C120 88.9(4) no
C11 Sc1 C115 C111 92.4(2) no
C11 Sc1 C115 C114 -151.8(2) no
C11 Sc1 C115 C120 -31.7(4) no
C12 Sc1 C115 C111 63.8(2) no
C12 Sc1 C115 C114 179.6(2) no
C12 Sc1 C115 C120 -60.3(4) no
C13 Sc1 C115 C111 67.5(3) no
C13 Sc1 C115 C114 -176.7(2) no
C13 Sc1 C115 C120 -56.6(5) no
C14 Sc1 C115 C111 122.0(3) no
C14 Sc1 C115 C114 -122.2(3) no
C14 Sc1 C115 C120 -2.1(5) no
C15 Sc1 C115 C111 122.8(2) no
C15 Sc1 C115 C114 -121.3(2) no
C15 Sc1 C115 C120 -1.2(4) no
C111 Sc1 C115 C114 115.8(3) no
C111 Sc1 C115 C120 -124.1(5) no
C112 Sc1 C115 C111 -36.9(2) no
C112 Sc1 C115 C114 78.9(2) no
C112 Sc1 C115 C120 -161.0(4) no
C113 Sc1 C115 C111 -78.7(2) no
C113 Sc1 C115 C114 37.1(2) no
C113 Sc1 C115 C120 157.2(4) no
C114 Sc1 C115 C111 -115.8(3) no
C114 Sc1 C115 C120 120.1(5) no
C212 Sc2 C215 C214 -77.8(2) no
C212 Sc2 C215 C220 161.8(4) no
C213 Sc2 C215 C211 78.2(2) no
C213 Sc2 C215 C214 -36.4(2) no
C213 Sc2 C215 C220 -156.8(4) no
C214 Sc2 C215 C211 114.6(3) no
C214 Sc2 C215 C220 -120.4(4) no
C24 Sc2 C22 C23 -37.2(2) no
C24 Sc2 C22 C27 -159.6(4) no
C25 Sc2 C22 C21 36.2(2) no
C25 Sc2 C22 C23 -78.4(2) no
C25 Sc2 C22 C27 159.2(4) no
C211 Sc2 C22 C21 -89.8(2) no
C211 Sc2 C22 C23 155.7(2) no
C211 Sc2 C22 C27 33.3(4) no
C212 Sc2 C22 C21 -119.0(2) no
C212 Sc2 C22 C23 126.5(2) no
C212 Sc2 C22 C27 4.0(4) no
C213 Sc2 C22 C21 -115.3(3) no
C213 Sc2 C22 C23 130.1(2) no
C213 Sc2 C22 C27 7.7(5) no
C214 Sc2 C22 C21 -57.7(3) no
C214 Sc2 C22 C23 -172.2(2) no
C214 Sc2 C22 C27 65.4(4) no
C215 Sc2 C22 C21 -58.9(2) no
C215 Sc2 C22 C23 -173.4(2) no
C215 Sc2 C22 C27 64.1(4) no
F21 Sc2 C23 C22 -144.1(2) no
F21 Sc2 C23 C24 100.4(2) no
F21 Sc2 C23 C28 -23.1(4) no
F22 Sc2 C23 C22 153.6(2) no
F22 Sc2 C23 C24 38.1(2) no
F22 Sc2 C23 C28 -85.4(4) no
C21 Sc2 C23 C22 37.7(2) no
C21 Sc2 C23 C24 -77.8(2) no
C21 Sc2 C23 C28 158.7(4) no
C22 Sc2 C23 C24 -115.5(3) no
C22 Sc2 C23 C28 121.0(5) no
C24 Sc2 C23 C22 115.5(3) no
C24 Sc2 C23 C28 -123.5(4) no
C25 Sc2 C23 C22 78.1(2) no
C25 Sc2 C23 C24 -37.4(2) no
C25 Sc2 C23 C28 -160.9(4) no
C211 Sc2 C23 C22 -29.3(3) no
C211 Sc2 C23 C24 -144.8(2) no
C211 Sc2 C23 C28 91.7(4) no
C212 Sc2 C23 C22 -70.5(2) no
C212 Sc2 C23 C24 174.0(2) no
C212 Sc2 C23 C28 50.5(4) no
C213 Sc2 C23 C22 -108.1(3) no
C213 Sc2 C23 C24 136.4(3) no
C213 Sc2 C23 C28 12.9(5) no
C215 Sc2 C23 C22 10.0(3) no
C215 Sc2 C23 C24 -105.5(3) no
C215 Sc2 C23 C28 131.0(4) no
F21 Sc2 C24 C23 -74.3(2) no
F21 Sc2 C24 C25 170.4(2) no
F21 Sc2 C24 C29 47.9(4) no
F22 Sc2 C24 C23 -142.5(2) no
F22 Sc2 C24 C25 102.2(2) no
F22 Sc2 C24 C29 -20.3(3) no
C21 Sc2 C24 C23 78.0(2) no
C21 Sc2 C24 C25 -37.3(2) no
C21 Sc2 C24 C29 -159.8(4) no
C22 Sc2 C24 C23 37.0(2) no
C22 Sc2 C24 C25 -78.3(2) no
C22 Sc2 C24 C29 159.2(4) no
C23 Sc2 C24 C25 -115.3(3) no
C23 Sc2 C24 C29 122.2(4) no
C25 Sc2 C24 C23 115.3(3) no
C25 Sc2 C24 C29 -122.5(5) no
C211 Sc2 C24 C23 60.7(3) no
C211 Sc2 C24 C25 -54.6(3) no
C211 Sc2 C24 C29 -177.1(3) no
C213 Sc2 C24 C23 -123.9(3) no
C213 Sc2 C24 C25 120.8(3) no
C213 Sc2 C24 C29 -1.7(6) no
C214 Sc2 C24 C23 169.2(2) no
C214 Sc2 C24 C25 53.9(3) no
C214 Sc2 C24 C29 -68.6(4) no
C215 Sc2 C24 C23 115.9(2) no
C215 Sc2 C24 C25 0.6(3) no
C215 Sc2 C24 C29 -121.9(4) no
F21 Sc2 C25 C21 -125.3(2) no
F21 Sc2 C25 C24 -10.9(2) no
F21 Sc2 C25 C210 110.2(3) no
F22 Sc2 C25 C21 172.2(2) no
F22 Sc2 C25 C24 -73.4(2) no
F22 Sc2 C25 C210 47.7(4) no
C21 Sc2 C25 C24 114.4(3) no
C21 Sc2 C25 C210 -124.5(5) no
C22 Sc2 C25 C21 -36.7(2) no
C22 Sc2 C25 C24 77.7(2) no
C22 Sc2 C25 C210 -161.2(4) no
C23 Sc2 C25 C21 -77.3(2) no
C23 Sc2 C25 C24 37.1(2) no
C23 Sc2 C25 C210 158.2(4) no
C24 Sc2 C25 C21 -114.4(3) no
C24 Sc2 C25 C210 121.1(4) no
C211 Sc2 C25 C21 33.8(3) no
C211 Sc2 C25 C24 148.2(2) no
C211 Sc2 C25 C210 -90.7(4) no
C212 Sc2 C25 C21 28.7(4) no
C212 Sc2 C25 C24 143.1(3) no
C212 Sc2 C25 C210 -95.8(4) no
C213 Sc2 C25 C21 108.7(3) no
C213 Sc2 C25 C24 -136.9(3) no
C213 Sc2 C25 C210 -15.8(5) no
C214 Sc2 C25 C21 98.6(2) no
C214 Sc2 C25 C24 -147.0(2) no
C214 Sc2 C25 C210 -25.9(4) no
C215 Sc2 C25 C21 66.0(2) no
C215 Sc2 C25 C24 -179.6(2) no
C215 Sc2 C25 C210 -58.5(4) no
F21 Sc2 C211 C212 -16.7(2) no
F21 Sc2 C211 C215 -132.9(2) no
F21 Sc2 C211 C216 102.8(3) no
F22 Sc2 C211 C212 67.1(2) no
F22 Sc2 C211 C215 -49.1(3) no
F22 Sc2 C211 C216 -173.4(3) no
C21 Sc2 C211 C212 -158.3(2) no
C21 Sc2 C211 C215 85.5(2) no
C21 Sc2 C211 C216 -38.8(3) no
C22 Sc2 C211 C212 -124.8(2) no
C22 Sc2 C211 C215 119.1(2) no
C22 Sc2 C211 C216 -5.3(3) no
C23 Sc2 C211 C212 -109.1(2) no
C23 Sc2 C211 C215 134.7(2) no
C23 Sc2 C211 C216 10.4(4) no
C24 Sc2 C211 C212 -144.2(2) no
C24 Sc2 C211 C215 99.7(3) no
C24 Sc2 C211 C216 -24.7(4) no
C25 Sc2 C211 C212 -176.00(19) no
C25 Sc2 C211 C215 67.9(3) no
C25 Sc2 C211 C216 -56.5(4) no
C212 Sc2 C211 C215 -116.1(3) no
C212 Sc2 C211 C216 119.5(4) no
C213 Sc2 C211 C212 38.0(2) no
C213 Sc2 C211 C215 -78.2(2) no
C213 Sc2 C211 C216 157.5(4) no
C214 Sc2 C211 C212 78.8(2) no
C214 Sc2 C211 C215 -37.3(2) no
C214 Sc2 C211 C216 -161.7(4) no
C215 Sc2 C211 C212 116.1(3) no
C215 Sc2 C211 C216 -124.4(4) no
F21 Sc2 C212 C211 165.2(2) no
F21 Sc2 C212 C213 -80.2(2) no
F21 Sc2 C212 C217 41.8(3) no
F22 Sc2 C212 C211 -131.79(19) no
F22 Sc2 C212 C213 -17.1(2) no
F22 Sc2 C212 C217 104.9(3) no
C21 Sc2 C212 C211 26.2(3) no
C21 Sc2 C212 C213 140.9(2) no
C21 Sc2 C212 C217 -97.1(3) no
C22 Sc2 C212 C211 61.6(2) no
C22 Sc2 C212 C213 176.2(2) no
C22 Sc2 C212 C217 -61.8(3) no
C23 Sc2 C212 C211 95.3(2) no
C23 Sc2 C212 C213 -150.0(2) no
C23 Sc2 C212 C217 -28.1(3) no
C25 Sc2 C212 C211 8.0(4) no
C25 Sc2 C212 C213 122.6(3) no
C25 Sc2 C212 C217 -115.4(3) no
C211 Sc2 C212 C213 114.7(3) no
C211 Sc2 C212 C217 -123.3(4) no
C213 Sc2 C212 C211 -114.7(3) no
C213 Sc2 C212 C217 122.0(4) no
C214 Sc2 C212 C211 -77.4(2) no
C214 Sc2 C212 C213 37.3(2) no
C214 Sc2 C212 C217 159.3(3) no
C215 Sc2 C212 C211 -36.9(2) no
C215 Sc2 C212 C213 77.7(2) no
C215 Sc2 C212 C217 -160.3(3) no
F21 Sc2 C213 C212 95.4(2) no
F21 Sc2 C213 C214 -149.9(2) no
F21 Sc2 C213 C218 -26.4(3) no
F22 Sc2 C213 C212 164.1(2) no
F22 Sc2 C213 C214 -81.2(2) no
F22 Sc2 C213 C218 42.3(3) no
C21 Sc2 C213 C212 -66.7(3) no
C21 Sc2 C213 C214 48.0(3) no
C21 Sc2 C213 C218 171.6(3) no
C22 Sc2 C213 C212 -6.1(3) no
C22 Sc2 C213 C214 108.6(3) no
C22 Sc2 C213 C218 -127.9(3) no
C23 Sc2 C213 C212 59.9(3) no
C23 Sc2 C213 C214 174.6(3) no
C23 Sc2 C213 C218 -61.9(4) no
C24 Sc2 C213 C212 145.6(3) no
C24 Sc2 C213 C214 -99.7(4) no
C24 Sc2 C213 C218 23.8(5) no
C25 Sc2 C213 C212 -130.9(3) no
C25 Sc2 C213 C214 -16.2(4) no
C25 Sc2 C213 C218 107.3(4) no
C211 Sc2 C213 C212 -37.4(2) no
C211 Sc2 C213 C214 77.3(2) no
C211 Sc2 C213 C218 -159.2(3) no
C212 Sc2 C213 C214 114.7(3) no
F22 Sc2 F21 C221 -0.05(19) no
C21 Sc2 F21 C221 -110.4(2) no
C22 Sc2 F21 C221 -131.8(2) no
C23 Sc2 F21 C221 -112.4(2) no
C24 Sc2 F21 C221 -79.4(2) no
C25 Sc2 F21 C221 -73.3(2) no
C211 Sc2 F21 C221 126.9(2) no
C212 Sc2 F21 C221 117.6(2) no
C213 Sc2 F21 C221 83.5(2) no
C214 Sc2 F21 C221 66.4(2) no
C215 Sc2 F21 C221 90.8(2) no
F21 Sc2 F22 C226 1.09(19) no
C21 Sc2 F22 C226 128.3(2) no
C22 Sc2 F22 C226 89.9(2) no
C23 Sc2 F22 C226 70.1(2) no
C24 Sc2 F22 C226 90.5(2) no
C25 Sc2 F22 C226 123.4(2) no
C211 Sc2 F22 C226 -106.5(2) no
C212 Sc2 F22 C226 -72.7(2) no
C213 Sc2 F22 C226 -82.4(2) no
C214 Sc2 F22 C226 -116.5(2) no
C215 Sc2 F22 C226 -132.6(2) no
F21 Sc2 C21 C22 -39.9(3) no
F21 Sc2 C21 C25 76.8(2) no
F21 Sc2 C21 C26 -161.5(4) no
F22 Sc2 C21 C22 -125.6(2) no
F22 Sc2 C21 C25 -9.0(3) no
F22 Sc2 C21 C26 112.8(4) no
C22 Sc2 C21 C25 116.6(3) no
C22 Sc2 C21 C26 -121.6(5) no
C23 Sc2 C21 C22 -37.5(2) no
C23 Sc2 C21 C25 79.2(2) no
C23 Sc2 C21 C26 -159.1(5) no
C24 Sc2 C21 C22 -78.6(2) no
C24 Sc2 C21 C25 38.0(2) no
C24 Sc2 C21 C26 159.8(5) no
C25 Sc2 C21 C22 -116.6(3) no
C25 Sc2 C21 C26 121.7(5) no
C211 Sc2 C21 C22 91.9(2) no
C211 Sc2 C21 C25 -151.5(2) no
C211 Sc2 C21 C26 -29.7(4) no
C212 Sc2 C21 C22 77.7(3) no
C212 Sc2 C21 C25 -165.7(2) no
C212 Sc2 C21 C26 -43.9(4) no
C213 Sc2 C21 C22 115.8(3) no
C213 Sc2 C21 C25 -127.6(3) no
C213 Sc2 C21 C26 -5.8(5) no
C214 Sc2 C21 C22 143.6(2) no
C214 Sc2 C21 C25 -99.8(2) no
C214 Sc2 C21 C26 22.0(4) no
C215 Sc2 C21 C22 125.6(2) no
C215 Sc2 C21 C25 -117.7(2) no
C215 Sc2 C21 C26 4.0(4) no
F21 Sc2 C22 C21 150.8(2) no
F21 Sc2 C22 C23 36.2(2) no
F21 Sc2 C22 C27 -86.2(4) no
F22 Sc2 C22 C21 78.1(3) no
F22 Sc2 C22 C23 -36.4(3) no
F22 Sc2 C22 C27 -158.9(3) no
C21 Sc2 C22 C23 -114.5(3) no
C21 Sc2 C22 C27 123.0(5) no
C23 Sc2 C22 C21 114.5(3) no
C23 Sc2 C22 C27 -122.4(4) no
C24 Sc2 C22 C21 77.3(2) no
C213 Sc2 C214 C215 117.0(3) no
C212 Sc2 C213 C218 -121.8(4) no
C214 Sc2 C213 C212 -114.7(3) no
C214 Sc2 C213 C218 123.5(4) no
C215 Sc2 C213 C212 -78.5(2) no
C215 Sc2 C213 C214 36.2(2) no
C215 Sc2 C213 C218 159.7(3) no
F21 Sc2 C214 C213 31.6(2) no
F21 Sc2 C214 C215 148.6(2) no
F21 Sc2 C214 C219 -90.1(3) no
F22 Sc2 C214 C213 92.0(2) no
F22 Sc2 C214 C215 -151.0(2) no
F22 Sc2 C214 C219 -29.7(3) no
C21 Sc2 C214 C213 -151.1(2) no
C21 Sc2 C214 C215 -34.1(3) no
C21 Sc2 C214 C219 87.3(3) no
C22 Sc2 C214 C213 -119.2(2) no
C22 Sc2 C214 C215 -2.1(3) no
C22 Sc2 C214 C219 119.2(3) no
C24 Sc2 C214 C213 140.5(2) no
C24 Sc2 C214 C215 -102.5(3) no
C24 Sc2 C214 C219 18.9(4) no
C25 Sc2 C214 C213 171.2(2) no
C25 Sc2 C214 C215 -71.8(2) no
C25 Sc2 C214 C219 49.6(3) no
C211 Sc2 C214 C213 -79.1(2) no
C211 Sc2 C214 C215 37.9(2) no
C211 Sc2 C214 C219 159.3(4) no
C212 Sc2 C214 C213 -38.0(2) no
C212 Sc2 C214 C215 79.0(2) no
C212 Sc2 C214 C219 -159.7(4) no
C22 Sc2 C215 C220 58.2(3) no
C213 Sc2 C214 C219 -121.7(4) no
C215 Sc2 C214 C213 -117.0(3) no
C215 Sc2 C214 C219 121.3(4) no
F21 Sc2 C215 C211 69.5(3) no
F21 Sc2 C215 C214 -45.1(3) no
F21 Sc2 C215 C220 -165.5(3) no
F22 Sc2 C215 C211 144.1(2) no
F22 Sc2 C215 C214 29.5(2) no
F22 Sc2 C215 C220 -90.9(3) no
C21 Sc2 C215 C211 -95.0(2) no
C21 Sc2 C215 C214 150.4(2) no
C21 Sc2 C215 C220 30.0(3) no
C22 Sc2 C215 C211 -66.8(2) no
C22 Sc2 C215 C214 178.6(2) no
C25 Sc2 C215 C211 -124.9(2) no
C23 Sc2 C215 C211 -72.6(3) no
C23 Sc2 C215 C214 172.8(2) no
C23 Sc2 C215 C220 52.4(4) no
C24 Sc2 C215 C211 -125.3(2) no
C24 Sc2 C215 C214 120.1(2) no
C24 Sc2 C215 C220 -0.3(4) no
C211 Sc2 C215 C214 -114.6(3) no
C25 Sc2 C215 C214 120.5(2) no
C25 Sc2 C215 C220 0.1(3) no
C211 Sc2 C215 C220 125.0(4) no
C212 Sc2 C215 C211 36.8(2) no
Sc1 F11 C121 C126 -2.6(4) no
Sc1 F11 C121 C122 176.2(3) no
Sc1 F12 C126 C125 -176.4(3) no
Sc1 F12 C126 C121 2.3(4) no
Sc2 F21 C221 C222 -179.8(3) no
Sc2 F21 C221 C226 -1.0(4) no
Sc2 F22 C226 C225 177.2(2) no
Sc2 F22 C226 C221 -2.0(4) no
Sc1 C11 C12 C13 -65.9(3) no
C16 C11 C12 C17 -3.0(6) no
Sc1 C11 C15 C14 67.1(3) no
Sc1 C11 C15 C110 -115.2(5) no
C12 C11 C15 Sc1 -65.1(3) no
C12 C11 C15 C14 2.0(4) no
C12 C11 C15 C110 179.7(4) no
C16 C11 C15 Sc1 124.5(4) no
C16 C11 C15 C14 -168.4(4) no
C16 C11 C15 C110 9.3(7) no
C15 C11 C12 C13 -1.8(4) no
C15 C11 C12 C17 -173.3(4) no
C16 C11 C12 Sc1 -125.6(4) no
C16 C11 C12 C13 168.5(4) no
Sc1 C11 C12 C17 122.5(4) no
C15 C11 C12 Sc1 64.1(3) no
C11 C12 C13 C18 -176.3(3) no
Sc1 C12 C13 C14 -64.9(3) no
Sc1 C12 C13 C18 118.0(4) no
C11 C12 C13 Sc1 65.7(3) no
C11 C12 C13 C14 0.8(4) no
C17 C12 C13 C14 172.6(3) no
C17 C12 C13 C18 -4.5(6) no
C17 C12 C13 Sc1 -122.6(4) no
C12 C13 C14 C15 0.4(4) no
C12 C13 C14 C19 -172.6(4) no
Sc1 C13 C14 C15 -64.7(3) no
Sc1 C13 C14 C19 122.3(4) no
C12 C13 C14 Sc1 65.1(3) no
C18 C13 C14 C19 4.5(6) no
C18 C13 C14 Sc1 -117.9(4) no
C18 C13 C14 C15 177.5(4) no
C13 C14 C15 C11 -1.5(4) no
Sc1 C14 C15 C11 -67.2(3) no
Sc1 C14 C15 C110 115.1(4) no
C13 C14 C15 Sc1 65.7(3) no
C13 C14 C15 C110 -179.2(4) no
C19 C14 C15 Sc1 -121.4(4) no
C19 C14 C15 C11 171.4(4) no
C19 C14 C15 C110 -6.3(7) no
C112 C111 C116 H116' -37.77 no
C112 C111 C116 H116" -157.69 no
Sc1 C111 C116 H116 176.05 no
Sc1 C111 C116 H116" -63.97 no
Sc1 C111 C116 H116' 55.94 no
C115 C111 C116 H116" 33.70 no
C112 C111 C116 H116 82.34 no
C115 C111 C116 H116' 153.62 no
C115 C111 C116 H116 -86.27 no
Sc1 C112 C117 H117 -174.33 no
Sc1 C112 C117 H117' 65.60 no
Sc1 C112 C117 H117" -54.27 no
C113 C112 C117 H117 94.61 no
C111 C112 C117 H117 -80.40 no
C111 C112 C117 H117' 159.53 no
C111 C112 C117 H117" 39.66 no
C113 C112 C117 H117' -25.46 no
C113 C112 C117 H117" -145.33 no
Sc1 C113 C118 H118" -176.22 no
Sc1 C113 C118 H118' -56.31 no
C114 C113 C118 H118 -31.73 no
Sc1 C113 C118 H118 63.81 no
C112 C113 C118 H118' 37.75 no
C112 C113 C118 H118" -82.17 no
C112 C113 C118 H118 157.87 no
C114 C113 C118 H118' -151.85 no
C114 C113 C118 H118" 88.23 no
C115 C114 C119 H119' -159.68 no
C115 C114 C119 H119" 80.32 no
C115 C114 C119 H119 -39.77 no
Sc1 C114 C119 H119' -68.00 no
Sc1 C114 C119 H119" 172.01 no
Sc1 C114 C119 H119 51.92 no
C113 C114 C119 H119' 23.67 no
C113 C114 C119 H119" -96.32 no
C113 C114 C119 H119 143.59 no
C114 C115 C120 H120' -61.08 no
Sc1 C115 C120 H120' -155.47 no
Sc1 C115 C120 H120" 84.52 no
Sc1 C115 C120 H120 -35.53 no
C111 C115 C120 H120' 106.32 no
C111 C115 C120 H120" -13.69 no
C111 C115 C120 H120 -133.74 no
C114 C115 C120 H120 58.86 no
C114 C115 C120 H120" 178.91 no
Sc2 C21 C22 C27 -125.4(4) no
Sc2 C21 C22 C23 65.4(3) no
C25 C21 C22 C27 171.2(4) no
C26 C21 C22 Sc2 129.2(4) no
C26 C21 C22 C23 -165.4(4) no
C26 C21 C22 C27 3.7(6) no
Sc2 C21 C25 C24 -66.9(3) no
C25 C21 C22 Sc2 -63.3(3) no
C25 C21 C22 C23 2.1(4) no
F11 C121 C122 H122 2.15 no
C126 C121 C122 H122 -179.09 no
C26 C21 C25 C24 164.9(4) no
C26 C21 C25 C210 -11.8(7) no
C22 C21 C25 Sc2 64.4(3) no
C22 C21 C25 C24 -2.5(4) no
Sc2 C21 C25 C210 116.4(4) no
C26 C21 C25 Sc2 -128.3(4) no
C22 C21 C25 C210 -179.2(4) no
Sc2 C22 C23 C28 -121.4(4) no
H122 C122 C123 H123 -1.13 no
C27 C22 C23 C28 3.7(6) no
H122 C122 C123 C124 179.03 no
C21 C22 C23 Sc2 -65.7(3) no
C21 C22 C23 C24 -0.9(4) no
C21 C22 C23 C28 172.9(4) no
C27 C22 C23 Sc2 125.1(4) no
C27 C22 C23 C24 -170.1(4) no
C121 C122 C123 H123 178.84 no
Sc2 C22 C23 C24 64.8(2) no
Sc2 C23 C24 C25 65.2(3) no
C122 C123 C124 H124 -179.82 no
H123 C123 C124 C125 -179.77 no
H123 C123 C124 H124 0.33 no
C22 C23 C24 C25 -0.6(4) no
C22 C23 C24 C29 172.1(4) no
C28 C23 C24 Sc2 120.7(4) no
C28 C23 C24 C25 -174.1(4) no
C28 C23 C24 C29 -1.4(6) no
Sc2 C23 C24 C29 -122.0(4) no
C22 C23 C24 Sc2 -65.8(3) no
C123 C124 C125 H125 -179.08 no
H124 C124 C125 C126 -179.16 no
H124 C124 C125 H125 0.82 no
C29 C24 C25 C21 -170.8(4) no
C29 C24 C25 C210 6.0(6) no
Sc2 C24 C25 C21 68.1(3) no
Sc2 C24 C25 C210 -115.2(4) no
C23 C24 C25 Sc2 -66.2(3) no
C23 C24 C25 C21 1.9(4) no
C23 C24 C25 C210 178.7(4) no
C29 C24 C25 Sc2 121.2(4) no
H125 C125 C126 F12 -2.33 no
H125 C125 C126 C121 178.99 no
C215 C211 C212 Sc2 65.1(3) no
C215 C211 C212 C213 -1.1(4) no
Sc2 C211 C212 C217 115.7(3) no
Sc2 C211 C212 C213 -66.1(2) no
Sc2 C211 C215 C220 -125.1(4) no
C212 C211 C215 Sc2 -64.7(2) no
C215 C211 C212 C217 -179.2(3) no
C216 C211 C212 Sc2 -123.6(3) no
C216 C211 C212 C213 170.2(3) no
C216 C211 C212 C217 -7.9(6) no
Sc2 C211 C215 C214 65.9(3) no
C212 C211 C215 C220 170.3(4) no
C216 C211 C215 Sc2 124.4(4) no
C212 C211 C215 C214 1.2(4) no
C216 C211 C215 C220 -0.6(6) no
C216 C211 C215 C214 -169.7(4) no
C211 C212 C213 Sc2 66.2(2) no
Sc2 C212 C213 C218 120.5(4) no
Sc2 C212 C213 C214 -65.7(2) no
C217 C212 C213 C218 4.8(6) no
C211 C212 C213 C218 -173.3(3) no
C217 C212 C213 Sc2 -115.6(3) no
C211 C212 C213 C214 0.5(4) no
C217 C212 C213 C214 178.7(3) no
Sc2 C213 C214 C215 -64.7(3) no
Sc2 C213 C214 C219 118.4(4) no
C218 C213 C214 C219 -2.9(6) no
C212 C213 C214 C215 0.2(4) no
C212 C213 C214 C219 -176.7(3) no
C212 C213 C214 Sc2 65.0(2) no
C218 C213 C214 C215 174.0(3) no
C218 C213 C214 Sc2 -121.2(4) no
C213 C214 C215 C211 -0.9(4) no
C213 C214 C215 Sc2 64.6(3) no
Sc2 C214 C215 C220 124.9(4) no
Sc2 C214 C215 C211 -65.5(3) no
C219 C214 C215 C211 176.0(3) no
C213 C214 C215 C220 -170.5(3) no
C219 C214 C215 Sc2 -118.5(4) no
C219 C214 C215 C220 6.5(6) no
F21 C221 C226 F22 1.9(4) no
F21 C221 C222 C223 178.3(3) no
C226 C221 C222 C223 -0.4(5) no
C222 C221 C226 C225 1.5(6) no
F21 C221 C226 C225 -177.3(3) no
C222 C221 C226 F22 -179.3(3) no
C221 C222 C223 C224 -1.2(6) no
C222 C223 C224 C225 1.7(6) no
C223 C224 C225 C226 -0.6(5) no
C224 C225 C226 C221 -1.0(5) no
C224 C225 C226 F22 179.8(3) no
C32 C31 B3 C313 -79.3(4) no
C32 C31 B3 C319 44.2(4) no
C36 C31 B3 C37 -24.2(4) no
C36 C31 B3 C313 96.8(4) no
C36 C31 B3 C319 -139.7(3) no
C36 C31 C32 C33 1.4(5) no
B3 C31 C32 C33 177.8(3) no
C32 C31 C36 C35 -0.8(5) no
B3 C31 C36 C35 -177.1(3) no
C32 C31 B3 C37 159.8(3) no
C31 C32 C33 C34 -1.3(5) no
C32 C33 C34 C35 0.5(5) no
C33 C34 C35 C36 0.1(5) no
C34 C35 C36 C31 0.1(5) no
B3 C37 C38 C39 -176.6(3) no
C38 C37 B3 C31 -42.8(4) no
C312 C37 C38 C39 -1.7(5) no
C312 C37 B3 C319 -96.6(4) no
C38 C37 C312 C311 1.4(5) no
B3 C37 C312 C311 176.1(3) no
C38 C37 B3 C313 -161.0(3) no
C38 C37 B3 C319 77.7(4) no
C312 C37 B3 C313 24.7(4) no
C312 C37 B3 C31 142.9(3) no
C37 C38 C39 C310 1.2(6) no
C38 C39 C310 C311 -0.3(6) no
C42 C41 B4 C419 -0.5(5) no
C42 C41 C46 C45 -3.8(6) no
B4 C41 C46 C45 177.8(4) no
C46 C41 B4 C419 177.8(4) no
C42 C41 B4 C413 -119.9(4) no
C46 C41 B4 C47 -62.5(4) no
C46 C41 B4 C413 58.5(4) no
B4 C41 C42 C43 -178.9(4) no
C46 C41 C42 C43 2.6(6) no
C42 C41 B4 C47 119.2(4) no
C41 C42 C43 C44 0.1(6) no
C42 C43 C44 C45 -2.0(6) no
C43 C44 C45 C46 1.0(6) no
C44 C45 C46 C41 2.1(6) no
C412 C47 C48 C49 1.2(7) no
B4 C47 C48 C49 -175.9(4) no
B4 C47 C412 C411 177.4(6) no
C48 C47 B4 C419 124.1(4) no
C412 C47 B4 C419 -52.9(5) no
C412 C47 B4 C413 67.2(5) no
C48 C47 B4 C413 -115.9(4) no
C48 C47 B4 C41 4.2(5) no
C48 C47 C412 C411 0.1(9) no
C412 C47 B4 C41 -172.7(4) no
C47 C48 C49 C410 -0.5(8) no
C48 C49 C410 C411 -1.5(11) no
C39 C310 C311 H311 -179.93 no
H310 C310 C311 H311 0.17 no
H310 C310 C311 C312 -179.87 no
H311 C311 C312 C37 179.32 no
H311 C311 C312 H312 -0.68 no
C310 C311 C312 H312 179.36 no
C318 C313 C314 H314 -178.34 no
B3 C313 C314 H314 -0.95 no
B3 C313 C318 H318 0.86 no
C314 C313 C318 H318 178.11 no
H314 C314 C315 H315 -0.02 no
C313 C314 C315 H315 -179.98 no
H314 C314 C315 C316 179.98 no
C314 C315 C316 H316 178.49 no
H315 C315 C316 C317 178.48 no
H315 C315 C316 H316 -1.50 no
H316 C316 C317 H317 1.27 no
H316 C316 C317 C318 -178.72 no
C315 C316 C317 H317 -178.71 no
H317 C317 C318 C313 -179.52 no
C316 C317 C318 H318 -179.51 no
H317 C317 C318 H318 0.50 no
C324 C319 C320 H320 178.77 no
B3 C319 C324 H324 -5.26 no
C320 C319 C324 H324 -178.51 no
B3 C319 C320 H320 5.30 no
H320 C320 C321 H321 0.25 no
H320 C320 C321 C322 -179.88 no
C319 C320 C321 H321 -179.80 no
C320 C321 C322 H322 -179.28 no
H321 C321 C322 H322 0.59 no
H321 C321 C322 C323 -179.32 no
H322 C322 C323 H323 -0.42 no
H322 C322 C323 C324 179.57 no
C321 C322 C323 H323 179.49 no
H323 C323 C324 C319 179.31 no
H323 C323 C324 H324 -0.69 no
C322 C323 C324 H324 179.33 no
C49 C410 C411 C412 2.7(13) no
C410 C411 C412 C47 -2.0(13) no
C418 C413 B4 C419 -81.9(6) no
C414 C413 C418 C417 -5.2(11) no
C414 C413 B4 C47 -22.3(5) no
C414 C413 B4 C419 96.9(5) no
C418 C413 B4 C47 158.9(5) no
C418 C413 C414 C415 3.0(7) no
B4 C413 C414 C415 -175.8(4) no
B4 C413 C418 C417 173.7(8) no
C414 C413 B4 C41 -144.3(4) no
C418 C413 B4 C41 36.9(6) no
C413 C414 C415 C416 -1.0(8) no
C414 C415 C416 C417 0.7(10) no
C415 C416 C417 C418 -2.7(13) no
C416 C417 C418 C413 5.3(15) no
C420 C419 C424 C423 1.1(9) no
B4 C419 C424 C423 -176.3(6) no
B4 C419 C420 C421 176.0(6) no
C424 C419 B4 C41 94.8(5) no
C424 C419 B4 C47 -26.7(5) no
C424 C419 B4 C413 -146.8(4) no
C420 C419 B4 C41 -82.5(5) no
C420 C419 B4 C47 155.9(4) no
C420 C419 B4 C413 35.9(6) no
C424 C419 C420 C421 -1.5(8) no
C419 C420 C421 C422 -0.7(12) no
C420 C421 C422 C423 3.7(18) no
C421 C422 C423 C424 -4.3(19) no
C422 C423 C424 C419 1.9(14) no
